data_4081155
loop_
_publ_author_name
'Ikeda, Yousuke'
'Mutoh, Yuichiro'
'Imai, Kohei'
'Tsuchida, Noriko'
'Takano, Keiko'
'Ishii, Youichi'

_publ_section_title
;
 Reactivities of Indenylruthenium Complex toward Internal Alkynes:
 Formation of Disubstituted Vinylidene Complexes and Indenyl--Alkyne
 Coupling
;
_journal_issue 15
_journal_name_full Organometallics
_journal_page_first 4353
_journal_paper_doi 10.1021/om4004913
_journal_volume 32
_journal_year 2013
_chemical_formula_moiety 'C76 H51 B F24 P2 Ru'
_chemical_formula_sum 'C76 H51 B F24 P2 Ru'
_chemical_formula_weight 1594.03
_space_group_IT_number 14
_symmetry_cell_setting monoclinic
_symmetry_Int_Tables_number 14
_symmetry_space_group_name_Hall '-P 2ybc'
_symmetry_space_group_name_H-M 'P 1 21/c 1'
_atom_sites_solution_hydrogens geom
_atom_sites_solution_primary direct
_atom_sites_solution_secondary difmap
_cell_angle_alpha 90.0000
_cell_angle_beta 101.421(2)
_cell_angle_gamma 90.0000
_cell_formula_units_Z 4
_cell_length_a 13.581(3)
_cell_length_b 20.354(4)
_cell_length_c 24.761(5)
_cell_measurement_reflns_used 18785
_cell_measurement_temperature 123
_cell_measurement_theta_max 27.49
_cell_measurement_theta_min 3.00
_cell_volume 6709(2)
_computing_cell_refinement CrystalClear
_computing_data_collection 'CrystalClear (Rigaku Inc., 2008)'
_computing_data_reduction CrystalClear
_computing_molecular_graphics 'CrystalStructure 4.0'
_computing_publication_material 'CrystalStructure 4.0 (Rigaku, 2010)'
_computing_structure_refinement 'SHELXL97 (Sheldrick, 2008)'
_computing_structure_solution SIR97
_diffrn_ambient_temperature 123
_diffrn_detector_area_resol_mean 7.314
_diffrn_measured_fraction_theta_full 0.992
_diffrn_measured_fraction_theta_max 0.992
_diffrn_measurement_device_type 'Rigaku Mercury70'
_diffrn_measurement_method \w
_diffrn_radiation_type 'Mo K\a'
_diffrn_radiation_wavelength 0.71075
_diffrn_reflns_av_R_equivalents 0.0836
_diffrn_reflns_limit_h_max 17
_diffrn_reflns_limit_h_min -17
_diffrn_reflns_limit_k_max 16
_diffrn_reflns_limit_k_min -26
_diffrn_reflns_limit_l_max 32
_diffrn_reflns_limit_l_min -31
_diffrn_reflns_number 50847
_diffrn_reflns_theta_full 27.49
_diffrn_reflns_theta_max 27.49
_diffrn_standards_number 0
_exptl_absorpt_coefficient_mu 0.394
_exptl_absorpt_correction_T_max 0.914
_exptl_absorpt_correction_T_min 0.875
_exptl_absorpt_correction_type numerical
_exptl_absorpt_process_details 'NUMABS (Rigaku, 1999)'
_exptl_crystal_colour orange
_exptl_crystal_density_diffrn 1.578
_exptl_crystal_density_method 'not measured'
_exptl_crystal_description prism
_exptl_crystal_F_000 3208.00
_exptl_crystal_size_max 0.454
_exptl_crystal_size_mid 0.247
_exptl_crystal_size_min 0.228
_refine_diff_density_max 1.870
_refine_diff_density_min -1.550
_refine_ls_extinction_method none
_refine_ls_goodness_of_fit_ref 1.016
_refine_ls_hydrogen_treatment constr
_refine_ls_number_parameters 937
_refine_ls_number_reflns 15287
_refine_ls_number_restraints 0
_refine_ls_R_factor_gt 0.0548
_refine_ls_shift/su_max 0.001
_refine_ls_structure_factor_coef Fsqd
_refine_ls_weighting_details 'w = 1/[\s^2^(Fo^2^)+(0.0916P)^2^+0.0000P] where P=(Fo^2^+2Fc^2^)/3'
_refine_ls_weighting_scheme calc
_refine_ls_wR_factor_ref 0.1921
_reflns_number_gt 10890
_reflns_number_total 15287
_reflns_threshold_expression F^2^>2.0\s(F^2^)
_cod_data_source_file om4004913_si_002.cif
_cod_data_source_block 3b
_cod_original_cell_volume 6709(3)
_cod_database_code 4081155

loop_
_symmetry_equiv_pos_site_id
_symmetry_equiv_pos_as_xyz
1 +X,+Y,+Z
2 -X,1/2+Y,1/2-Z
3 -X,-Y,-Z
4 +X,1/2-Y,1/2+Z

loop_
_atom_site_label
_atom_site_type_symbol
_atom_site_fract_x
_atom_site_fract_y
_atom_site_fract_z
_atom_site_U_iso_or_equiv
_atom_site_adp_type
_atom_site_occupancy
_atom_site_symmetry_multiplicity
_atom_site_calc_flag
_atom_site_refinement_flags
Ru1 Ru 0.04398(2) 0.171574(12) 0.524145(12) 0.01342(10) Uani 1.0 4 d .
P1 P 0.01499(7) 0.22298(4) 0.60244(4) 0.0148(2) Uani 1.0 4 d .
P2 P 0.20766(7) 0.20745(4) 0.55680(4) 0.0155(2) Uani 1.0 4 d .
F1 F 0.88327(18) 0.02441(13) 0.83224(14) 0.0483(9) Uani 1.0 4 d .
F2 F 0.8099(2) -0.00229(14) 0.89756(13) 0.0475(8) Uani 1.0 4 d .
F3 F 0.8231(2) -0.07276(11) 0.83515(14) 0.0465(8) Uani 1.0 4 d .
F4 F 0.41247(18) -0.02311(12) 0.67492(13) 0.0405(7) Uani 1.0 4 d .
F5 F 0.55055(19) -0.04958(12) 0.65126(11) 0.0360(7) Uani 1.0 4 d .
F6 F 0.4971(3) -0.10643(11) 0.71209(12) 0.0448(8) Uani 1.0 4 d .
F7 F 0.52821(19) 0.40031(10) 0.63946(11) 0.0335(7) Uani 1.0 4 d .
F8 F 0.5032(2) 0.30581(13) 0.60032(11) 0.0406(7) Uani 1.0 4 d .
F9 F 0.40388(18) 0.34050(13) 0.65169(12) 0.0389(7) Uani 1.0 4 d .
F10 F 0.85924(19) 0.36532(13) 0.75024(11) 0.0408(7) Uani 1.0 4 d .
F11 F 0.89102(19) 0.27310(12) 0.79232(16) 0.0576(11) Uani 1.0 4 d .
F12 F 0.8328(2) 0.35251(14) 0.83199(11) 0.0411(7) Uani 1.0 4 d .
F13 F 0.49877(19) 0.36573(11) 0.95652(12) 0.0376(7) Uani 1.0 4 d .
F14 F 0.6381(2) 0.38085(10) 0.93035(12) 0.0359(7) Uani 1.0 4 d .
F15 F 0.6388(2) 0.35601(11) 1.01468(11) 0.0395(7) Uani 1.0 4 d .
F16 F 0.5620(3) 0.06866(13) 1.01987(13) 0.0493(8) Uani 1.0 4 d .
F17 F 0.7089(3) 0.06351(12) 1.00070(12) 0.0468(8) Uani 1.0 4 d .
F18 F 0.6809(2) 0.12762(11) 1.06447(11) 0.0372(7) Uani 1.0 4 d .
F19 F 0.1084(3) 0.05725(13) 0.8089(3) 0.0996(19) Uani 1.0 4 d .
F20 F 0.2200(3) 0.00623(13) 0.77896(16) 0.0672(11) Uani 1.0 4 d .
F21 F 0.2385(4) 0.02395(17) 0.86175(16) 0.0950(16) Uani 1.0 4 d .
F22 F 0.10649(18) 0.29178(12) 0.79013(14) 0.0443(8) Uani 1.0 4 d .
F23 F 0.2289(2) 0.33793(10) 0.76294(12) 0.0356(7) Uani 1.0 4 d .
F24 F 0.2329(3) 0.32538(12) 0.84909(12) 0.0469(8) Uani 1.0 4 d .
C1 C 0.0627(3) 0.10066(17) 0.57050(17) 0.0185(8) Uani 1.0 4 d .
C2 C 0.0709(3) 0.05043(16) 0.60429(17) 0.0206(9) Uani 1.0 4 d .
C3 C 0.1726(3) 0.02072(19) 0.62873(19) 0.0277(10) Uani 1.0 4 d .
C4 C -0.0193(3) 0.02370(16) 0.62326(17) 0.0199(8) Uani 1.0 4 d .
C5 C -0.1168(3) 0.03656(17) 0.59340(17) 0.0216(9) Uani 1.0 4 d .
C6 C -0.1996(3) 0.01408(18) 0.61237(19) 0.0273(10) Uani 1.0 4 d .
C7 C -0.1888(4) -0.02262(18) 0.6596(2) 0.0333(11) Uani 1.0 4 d .
C8 C -0.0927(4) -0.03681(18) 0.6895(2) 0.0300(10) Uani 1.0 4 d .
C9 C -0.0092(3) -0.01323(17) 0.67059(17) 0.0238(9) Uani 1.0 4 d .
C10 C 0.0529(3) 0.14927(18) 0.43656(17) 0.0237(9) Uani 1.0 4 d .
C11 C -0.0214(3) 0.11000(18) 0.45235(16) 0.0223(9) Uani 1.0 4 d .
C12 C -0.1000(3) 0.15052(17) 0.46419(17) 0.0221(9) Uani 1.0 4 d .
C13 C -0.0790(3) 0.21653(16) 0.44741(16) 0.0170(8) Uani 1.0 4 d .
C14 C -0.1375(3) 0.27517(18) 0.44268(18) 0.0239(9) Uani 1.0 4 d .
C15 C -0.0996(4) 0.32972(18) 0.4216(2) 0.0289(10) Uani 1.0 4 d .
C16 C -0.0047(4) 0.33032(18) 0.4078(2) 0.0280(10) Uani 1.0 4 d .
C17 C 0.0551(3) 0.27491(18) 0.41324(17) 0.0233(9) Uani 1.0 4 d .
C18 C 0.0162(3) 0.21645(17) 0.43177(16) 0.0196(8) Uani 1.0 4 d .
C19 C 0.1320(3) 0.21612(17) 0.65348(16) 0.0178(8) Uani 1.0 4 d .
C20 C 0.2192(3) 0.23887(17) 0.62821(16) 0.0191(8) Uani 1.0 4 d .
C21 C -0.0827(3) 0.19391(16) 0.63732(16) 0.0173(8) Uani 1.0 4 d .
C22 C -0.0624(3) 0.16004(17) 0.68634(17) 0.0205(8) Uani 1.0 4 d .
C23 C -0.1410(4) 0.13947(18) 0.71208(18) 0.0278(10) Uani 1.0 4 d .
C24 C -0.2387(4) 0.15384(19) 0.68786(18) 0.0259(10) Uani 1.0 4 d .
C25 C -0.2602(4) 0.18732(18) 0.63812(19) 0.0260(9) Uani 1.0 4 d .
C26 C -0.1827(3) 0.20723(17) 0.61260(18) 0.0232(9) Uani 1.0 4 d .
C27 C -0.0108(3) 0.31089(16) 0.59758(17) 0.0180(8) Uani 1.0 4 d .
C28 C 0.0013(3) 0.34531(17) 0.55155(18) 0.0210(9) Uani 1.0 4 d .
C29 C -0.0219(3) 0.41254(17) 0.54634(18) 0.0249(9) Uani 1.0 4 d .
C30 C -0.0563(3) 0.44390(17) 0.58840(19) 0.0257(10) Uani 1.0 4 d .
C31 C -0.0674(3) 0.40989(18) 0.63510(19) 0.0262(9) Uani 1.0 4 d .
C32 C -0.0443(3) 0.34323(17) 0.64054(18) 0.0221(9) Uani 1.0 4 d .
C33 C 0.2579(3) 0.27268(16) 0.51933(16) 0.0172(8) Uani 1.0 4 d .
C34 C 0.2415(3) 0.33910(17) 0.52863(18) 0.0227(9) Uani 1.0 4 d .
C35 C 0.2801(3) 0.38731(18) 0.4990(2) 0.0287(10) Uani 1.0 4 d .
C36 C 0.3336(3) 0.3700(2) 0.4592(2) 0.0303(10) Uani 1.0 4 d .
C37 C 0.3476(3) 0.30483(19) 0.44905(17) 0.0236(9) Uani 1.0 4 d .
C38 C 0.3104(3) 0.25598(18) 0.47838(18) 0.0221(9) Uani 1.0 4 d .
C39 C 0.3031(3) 0.14327(16) 0.55951(16) 0.0173(8) Uani 1.0 4 d .
C40 C 0.3979(3) 0.15069(18) 0.59253(19) 0.0245(9) Uani 1.0 4 d .
C41 C 0.4711(3) 0.10303(19) 0.59260(19) 0.0284(10) Uani 1.0 4 d .
C42 C 0.4509(3) 0.04835(19) 0.55967(18) 0.0261(10) Uani 1.0 4 d .
C43 C 0.3576(3) 0.04092(18) 0.52607(19) 0.0258(9) Uani 1.0 4 d .
C44 C 0.2833(3) 0.08760(17) 0.52602(17) 0.0203(8) Uani 1.0 4 d .
C45 C 0.5804(3) 0.10041(16) 0.79270(16) 0.0165(8) Uani 1.0 4 d .
C46 C 0.6724(3) 0.07587(16) 0.82109(17) 0.0191(8) Uani 1.0 4 d .
C47 C 0.7078(3) 0.01378(16) 0.80921(17) 0.0183(8) Uani 1.0 4 d .
C48 C 0.6522(3) -0.02570(16) 0.76942(18) 0.0212(9) Uani 1.0 4 d .
C49 C 0.5628(3) -0.00169(16) 0.73882(17) 0.0193(8) Uani 1.0 4 d .
C50 C 0.5285(3) 0.06022(16) 0.75044(17) 0.0188(8) Uani 1.0 4 d .
C51 C 0.8054(3) -0.00971(18) 0.84261(19) 0.0252(9) Uani 1.0 4 d .
C52 C 0.5052(3) -0.04477(17) 0.69496(19) 0.0243(9) Uani 1.0 4 d .
C53 C 0.5807(3) 0.22844(15) 0.77271(16) 0.0159(8) Uani 1.0 4 d .
C54 C 0.5260(3) 0.25705(16) 0.72491(16) 0.0176(8) Uani 1.0 4 d .
C55 C 0.5655(3) 0.30711(17) 0.69630(16) 0.0173(8) Uani 1.0 4 d .
C56 C 0.6641(3) 0.32857(16) 0.71450(17) 0.0187(8) Uani 1.0 4 d .
C57 C 0.7206(3) 0.29919(16) 0.76065(16) 0.0169(8) Uani 1.0 4 d .
C58 C 0.6802(3) 0.25061(16) 0.78909(16) 0.0174(8) Uani 1.0 4 d .
C59 C 0.5014(3) 0.33816(19) 0.64785(19) 0.0257(9) Uani 1.0 4 d .
C60 C 0.8261(3) 0.32277(17) 0.78307(18) 0.0210(9) Uani 1.0 4 d .
C61 C 0.5726(3) 0.18881(16) 0.87489(17) 0.0166(8) Uani 1.0 4 d .
C62 C 0.5763(3) 0.25475(16) 0.89270(17) 0.0180(8) Uani 1.0 4 d .
C63 C 0.5950(3) 0.27122(17) 0.94838(18) 0.0198(8) Uani 1.0 4 d .
C64 C 0.6153(3) 0.22390(17) 0.98911(17) 0.0186(8) Uani 1.0 4 d .
C65 C 0.6146(3) 0.15876(17) 0.97228(17) 0.0188(8) Uani 1.0 4 d .
C66 C 0.5924(3) 0.14207(17) 0.91675(17) 0.0197(8) Uani 1.0 4 d .
C67 C 0.5927(3) 0.34260(18) 0.96289(17) 0.0227(9) Uani 1.0 4 d .
C68 C 0.6409(4) 0.10529(19) 1.01392(19) 0.0280(10) Uani 1.0 4 d .
C69 C 0.4149(3) 0.17123(15) 0.80168(16) 0.0154(8) Uani 1.0 4 d .
C70 C 0.3599(3) 0.11429(17) 0.80683(16) 0.0181(8) Uani 1.0 4 d .
C71 C 0.2574(3) 0.11510(17) 0.80755(17) 0.0197(8) Uani 1.0 4 d .
C72 C 0.2053(3) 0.17393(16) 0.80443(17) 0.0182(8) Uani 1.0 4 d .
C73 C 0.2579(3) 0.23136(16) 0.79923(16) 0.0169(8) Uani 1.0 4 d .
C74 C 0.3592(3) 0.23022(15) 0.79755(16) 0.0160(8) Uani 1.0 4 d .
C75 C 0.2047(3) 0.05155(18) 0.81420(19) 0.0245(9) Uani 1.0 4 d .
C76 C 0.2070(3) 0.29691(18) 0.80052(17) 0.0219(9) Uani 1.0 4 d .
B77 B 0.5372(3) 0.17149(17) 0.80837(19) 0.0143(9) Uani 1.0 4 d .
H3A H 0.2236 0.0387 0.6098 0.0333 Uiso 1.0 4 calc R
H3B H 0.1695 -0.0271 0.6241 0.0333 Uiso 1.0 4 calc R
H3C H 0.1904 0.0314 0.6681 0.0333 Uiso 1.0 4 calc R
H5 H -0.1257 0.0608 0.5600 0.0259 Uiso 1.0 4 calc R
H6 H -0.2651 0.0242 0.5924 0.0328 Uiso 1.0 4 calc R
H7 H -0.2463 -0.0383 0.6720 0.0400 Uiso 1.0 4 calc R
H8 H -0.0843 -0.0622 0.7223 0.0360 Uiso 1.0 4 calc R
H9 H 0.0562 -0.0229 0.6909 0.0285 Uiso 1.0 4 calc R
H10 H 0.1159 0.1346 0.4301 0.0284 Uiso 1.0 4 calc R
H11 H -0.0196 0.0634 0.4548 0.0268 Uiso 1.0 4 calc R
H12 H -0.1551 0.1370 0.4799 0.0266 Uiso 1.0 4 calc R
H14 H -0.2006 0.2764 0.4537 0.0287 Uiso 1.0 4 calc R
H15 H -0.1392 0.3685 0.4163 0.0347 Uiso 1.0 4 calc R
H16 H 0.0191 0.3697 0.3943 0.0337 Uiso 1.0 4 calc R
H17 H 0.1204 0.2760 0.4048 0.0279 Uiso 1.0 4 calc R
H19A H 0.1278 0.2435 0.6860 0.0213 Uiso 1.0 4 calc R
H19B H 0.1426 0.1699 0.6657 0.0213 Uiso 1.0 4 calc R
H20A H 0.2830 0.2231 0.6511 0.0229 Uiso 1.0 4 calc R
H20B H 0.2210 0.2875 0.6278 0.0229 Uiso 1.0 4 calc R
H22 H 0.0053 0.1504 0.7030 0.0245 Uiso 1.0 4 calc R
H23 H -0.1266 0.1159 0.7458 0.0333 Uiso 1.0 4 calc R
H24 H -0.2918 0.1407 0.7053 0.0311 Uiso 1.0 4 calc R
H25 H -0.3279 0.1967 0.6215 0.0311 Uiso 1.0 4 calc R
H26 H -0.1976 0.2299 0.5784 0.0278 Uiso 1.0 4 calc R
H28 H 0.0256 0.3234 0.5230 0.0252 Uiso 1.0 4 calc R
H29 H -0.0140 0.4361 0.5143 0.0299 Uiso 1.0 4 calc R
H30 H -0.0726 0.4893 0.5852 0.0308 Uiso 1.0 4 calc R
H31 H -0.0910 0.4322 0.6638 0.0314 Uiso 1.0 4 calc R
H32 H -0.0512 0.3200 0.6729 0.0265 Uiso 1.0 4 calc R
H34 H 0.2036 0.3514 0.5554 0.0272 Uiso 1.0 4 calc R
H35 H 0.2697 0.4324 0.5062 0.0344 Uiso 1.0 4 calc R
H36 H 0.3604 0.4030 0.4391 0.0364 Uiso 1.0 4 calc R
H37 H 0.3835 0.2929 0.4213 0.0283 Uiso 1.0 4 calc R
H38 H 0.3207 0.2111 0.4706 0.0265 Uiso 1.0 4 calc R
H40 H 0.4127 0.1885 0.6151 0.0294 Uiso 1.0 4 calc R
H41 H 0.5355 0.1082 0.6156 0.0340 Uiso 1.0 4 calc R
H42 H 0.5011 0.0157 0.5601 0.0313 Uiso 1.0 4 calc R
H43 H 0.3442 0.0035 0.5028 0.0310 Uiso 1.0 4 calc R
H44 H 0.2189 0.0818 0.5032 0.0243 Uiso 1.0 4 calc R
H46 H 0.7119 0.1019 0.8491 0.0229 Uiso 1.0 4 calc R
H48 H 0.6747 -0.0687 0.7630 0.0255 Uiso 1.0 4 calc R
H50 H 0.4673 0.0759 0.7288 0.0226 Uiso 1.0 4 calc R
H54 H 0.4595 0.2422 0.7111 0.0211 Uiso 1.0 4 calc R
H56 H 0.6916 0.3625 0.6956 0.0224 Uiso 1.0 4 calc R
H58 H 0.7213 0.2317 0.8208 0.0209 Uiso 1.0 4 calc R
H62 H 0.5658 0.2889 0.8660 0.0216 Uiso 1.0 4 calc R
H64 H 0.6293 0.2354 1.0270 0.0223 Uiso 1.0 4 calc R
H66 H 0.5907 0.0969 0.9069 0.0237 Uiso 1.0 4 calc R
H70 H 0.3938 0.0732 0.8100 0.0217 Uiso 1.0 4 calc R
H72 H 0.1359 0.1750 0.8058 0.0218 Uiso 1.0 4 calc R
H74 H 0.3923 0.2705 0.7935 0.0192 Uiso 1.0 4 calc R

loop_
_atom_site_aniso_label
_atom_site_aniso_U_11
_atom_site_aniso_U_22
_atom_site_aniso_U_33
_atom_site_aniso_U_12
_atom_site_aniso_U_13
_atom_site_aniso_U_23
Ru1 0.01378(17) 0.01393(15) 0.01268(18) -0.00012(10) 0.00296(13) -0.00093(10)
P1 0.0164(5) 0.0154(4) 0.0132(5) 0.0007(4) 0.0040(4) -0.0010(4)
P2 0.0140(5) 0.0166(4) 0.0160(6) -0.0005(4) 0.0033(4) -0.0004(4)
F1 0.0186(14) 0.0536(17) 0.069(3) 0.0014(12) 0.0004(14) 0.0185(15)
F2 0.0428(17) 0.0614(18) 0.0319(18) 0.0240(14) -0.0077(14) -0.0063(14)
F3 0.0352(16) 0.0299(13) 0.066(3) 0.0168(11) -0.0113(15) -0.0098(13)
F4 0.0219(14) 0.0401(14) 0.055(2) 0.0024(11) -0.0037(13) -0.0175(13)
F5 0.0367(15) 0.0453(15) 0.0259(16) 0.0003(12) 0.0059(13) -0.0106(12)
F6 0.068(2) 0.0198(12) 0.0407(19) -0.0178(12) -0.0026(16) -0.0014(11)
F7 0.0369(15) 0.0252(12) 0.0353(17) -0.0065(11) -0.0003(13) 0.0134(11)
F8 0.0534(18) 0.0444(15) 0.0203(16) -0.0088(13) -0.0018(14) -0.0004(12)
F9 0.0184(13) 0.0574(16) 0.0387(18) 0.0001(12) -0.0001(12) 0.0258(14)
F10 0.0321(15) 0.0614(17) 0.0285(17) -0.0280(13) 0.0047(13) 0.0084(13)
F11 0.0165(14) 0.0355(14) 0.114(4) 0.0019(11) -0.0038(16) -0.0090(16)
F12 0.0368(16) 0.0651(17) 0.0209(16) -0.0235(14) 0.0045(13) -0.0135(13)
F13 0.0321(15) 0.0318(13) 0.0498(19) 0.0120(11) 0.0102(13) -0.0102(12)
F14 0.0524(17) 0.0206(11) 0.0387(18) -0.0060(11) 0.0184(14) -0.0023(11)
F15 0.0579(18) 0.0288(13) 0.0254(16) 0.0065(12) -0.0071(14) -0.0112(11)
F16 0.0502(18) 0.0495(16) 0.045(2) -0.0209(14) 0.0024(15) 0.0227(14)
F17 0.066(2) 0.0417(15) 0.0333(18) 0.0316(14) 0.0115(16) 0.0099(12)
F18 0.0464(17) 0.0392(14) 0.0225(16) 0.0049(12) -0.0015(13) 0.0035(11)
F19 0.0372(19) 0.0297(16) 0.242(6) -0.0109(14) 0.053(3) 0.010(3)
F20 0.090(3) 0.0345(15) 0.091(3) -0.0354(16) 0.052(3) -0.0278(17)
F21 0.139(4) 0.082(3) 0.049(3) -0.087(3) -0.020(3) 0.029(2)
F22 0.0195(13) 0.0336(14) 0.084(3) 0.0081(11) 0.0201(15) 0.0109(14)
F23 0.0412(16) 0.0222(11) 0.050(2) 0.0088(11) 0.0244(14) 0.0155(11)
F24 0.072(3) 0.0347(14) 0.0295(18) 0.0265(13) -0.0009(16) -0.0084(11)
C1 0.0113(18) 0.0227(18) 0.022(3) -0.0064(14) 0.0050(16) -0.0102(15)
C2 0.020(2) 0.0165(16) 0.025(3) 0.0001(14) 0.0040(17) -0.0039(15)
C3 0.022(3) 0.030(2) 0.031(3) 0.0006(17) 0.0039(19) 0.0113(18)
C4 0.026(2) 0.0124(16) 0.023(3) -0.0030(14) 0.0080(17) -0.0055(14)
C5 0.026(2) 0.0227(18) 0.017(3) -0.0038(16) 0.0066(17) -0.0012(15)
C6 0.024(3) 0.0241(19) 0.035(3) -0.0070(16) 0.008(2) -0.0081(18)
C7 0.035(3) 0.024(2) 0.045(4) -0.0090(18) 0.019(3) -0.0032(19)
C8 0.040(3) 0.0232(19) 0.030(3) 0.0010(18) 0.015(3) 0.0053(17)
C9 0.030(3) 0.0217(18) 0.021(3) -0.0022(16) 0.0083(19) -0.0013(16)
C10 0.021(2) 0.0265(19) 0.022(3) 0.0064(16) 0.0000(17) -0.0047(16)
C11 0.029(3) 0.0241(18) 0.010(2) -0.0011(16) -0.0035(17) -0.0051(15)
C12 0.018(2) 0.0237(18) 0.022(3) -0.0044(15) -0.0022(17) -0.0003(16)
C13 0.0178(19) 0.0221(17) 0.0100(19) 0.0008(14) -0.0003(15) 0.0002(14)
C14 0.0157(19) 0.0287(19) 0.026(3) 0.0037(15) 0.0007(17) 0.0009(16)
C15 0.026(3) 0.026(2) 0.033(3) 0.0063(16) -0.000(2) 0.0037(17)
C16 0.029(3) 0.025(2) 0.029(3) -0.0011(16) 0.003(2) 0.0047(16)
C17 0.022(2) 0.033(2) 0.014(2) -0.0025(16) -0.0002(17) 0.0075(16)
C18 0.021(2) 0.0273(18) 0.009(2) 0.0040(15) 0.0002(16) -0.0004(15)
C19 0.0169(19) 0.0213(17) 0.016(2) 0.0004(14) 0.0039(16) -0.0045(14)
C20 0.021(2) 0.0216(17) 0.014(2) -0.0002(15) 0.0024(16) -0.0015(14)
C21 0.0195(19) 0.0171(16) 0.016(2) -0.0012(14) 0.0066(16) -0.0011(14)
C22 0.025(2) 0.0220(17) 0.016(3) -0.0024(15) 0.0077(17) -0.0034(15)
C23 0.043(3) 0.0261(19) 0.019(3) -0.0090(18) 0.016(2) 0.0007(16)
C24 0.032(3) 0.031(2) 0.021(3) -0.0109(18) 0.0185(19) -0.0088(17)
C25 0.023(3) 0.0256(19) 0.032(3) -0.0035(16) 0.0107(19) -0.0071(18)
C26 0.024(2) 0.0220(18) 0.024(3) 0.0025(15) 0.0053(18) 0.0010(16)
C27 0.0136(18) 0.0164(16) 0.023(3) -0.0006(14) 0.0006(16) -0.0031(15)
C28 0.018(2) 0.0204(17) 0.025(3) 0.0009(15) 0.0056(17) 0.0041(16)
C29 0.030(3) 0.0167(17) 0.026(3) -0.0024(16) 0.0010(19) 0.0022(16)
C30 0.022(2) 0.0160(17) 0.038(3) 0.0016(15) 0.0032(19) -0.0019(16)
C31 0.027(3) 0.0216(18) 0.033(3) 0.0034(16) 0.0120(19) -0.0025(17)
C32 0.023(2) 0.0179(17) 0.027(3) -0.0016(15) 0.0093(18) -0.0053(16)
C33 0.0134(18) 0.0192(17) 0.019(3) -0.0007(14) 0.0027(16) 0.0043(14)
C34 0.022(2) 0.0202(17) 0.026(3) 0.0006(15) 0.0055(18) 0.0010(16)
C35 0.028(3) 0.0162(17) 0.040(3) -0.0041(16) 0.002(2) 0.0010(17)
C36 0.022(3) 0.035(3) 0.034(3) -0.0066(17) 0.006(2) 0.0156(19)
C37 0.018(2) 0.035(2) 0.019(3) 0.0001(16) 0.0059(17) 0.0054(17)
C38 0.018(2) 0.0224(18) 0.026(3) 0.0021(15) 0.0046(17) 0.0055(16)
C39 0.022(2) 0.0170(16) 0.014(2) -0.0004(14) 0.0067(16) -0.0006(14)
C40 0.018(2) 0.0228(18) 0.033(3) -0.0031(15) 0.0056(18) -0.0012(17)
C41 0.021(2) 0.035(3) 0.028(3) 0.0020(17) 0.0020(19) 0.0082(18)
C42 0.025(3) 0.029(2) 0.027(3) 0.0100(17) 0.0121(19) 0.0119(17)
C43 0.028(3) 0.0203(18) 0.031(3) 0.0044(16) 0.0093(19) -0.0011(17)
C44 0.020(2) 0.0240(18) 0.017(3) 0.0025(15) 0.0028(16) -0.0015(15)
C45 0.0170(18) 0.0178(16) 0.017(2) -0.0037(14) 0.0079(16) 0.0002(14)
C46 0.0194(19) 0.0170(16) 0.022(3) -0.0014(14) 0.0058(17) -0.0014(14)
C47 0.0157(19) 0.0190(17) 0.020(3) 0.0029(14) 0.0039(16) -0.0021(15)
C48 0.022(2) 0.0155(16) 0.027(3) 0.0027(14) 0.0066(18) -0.0018(15)
C49 0.0188(19) 0.0178(17) 0.023(3) -0.0006(14) 0.0079(17) -0.0006(15)
C50 0.0188(19) 0.0174(16) 0.022(3) 0.0008(14) 0.0083(17) -0.0002(15)
C51 0.026(3) 0.0213(18) 0.026(3) 0.0021(16) -0.0012(18) -0.0063(16)
C52 0.024(3) 0.0191(17) 0.029(3) -0.0003(15) 0.0033(19) 0.0016(16)
C53 0.0171(19) 0.0107(15) 0.020(2) -0.0012(13) 0.0030(16) -0.0035(13)
C54 0.0173(19) 0.0196(17) 0.017(2) -0.0022(14) 0.0060(16) -0.0031(14)
C55 0.0157(19) 0.0197(17) 0.017(2) -0.0035(14) 0.0038(16) -0.0014(15)
C56 0.020(2) 0.0196(17) 0.018(3) -0.0042(14) 0.0063(17) -0.0020(14)
C57 0.0174(19) 0.0185(17) 0.015(2) -0.0039(14) 0.0046(16) -0.0067(14)
C58 0.0142(18) 0.0178(16) 0.020(3) 0.0022(14) 0.0032(16) -0.0009(14)
C59 0.020(2) 0.030(2) 0.028(3) -0.0068(16) 0.0048(19) 0.0046(17)
C60 0.020(2) 0.0240(18) 0.020(3) -0.0047(15) 0.0064(17) -0.0012(15)
C61 0.0107(18) 0.0162(16) 0.024(3) -0.0012(13) 0.0047(16) -0.0036(15)
C62 0.0134(18) 0.0187(17) 0.023(3) 0.0007(14) 0.0047(16) -0.0011(15)
C63 0.0154(19) 0.0199(17) 0.026(3) 0.0008(14) 0.0075(17) -0.0032(15)
C64 0.0163(19) 0.0227(18) 0.017(3) 0.0015(14) 0.0043(16) -0.0011(15)
C65 0.0155(19) 0.0205(17) 0.021(3) -0.0004(14) 0.0061(16) 0.0037(15)
C66 0.0154(19) 0.0173(17) 0.027(3) 0.0028(14) 0.0058(17) -0.0012(15)
C67 0.029(3) 0.0230(18) 0.015(3) 0.0015(16) 0.0021(18) -0.0023(15)
C68 0.032(3) 0.026(2) 0.026(3) 0.0027(17) 0.007(2) 0.0009(17)
C69 0.0176(19) 0.0144(16) 0.014(2) -0.0006(13) 0.0036(16) -0.0027(13)
C70 0.0196(19) 0.0179(16) 0.017(2) -0.0010(14) 0.0045(16) 0.0014(14)
C71 0.019(2) 0.0202(17) 0.022(3) -0.0038(15) 0.0083(17) 0.0033(15)
C72 0.0133(19) 0.0233(18) 0.019(3) -0.0011(14) 0.0058(16) -0.0035(14)
C73 0.0144(18) 0.0220(18) 0.015(2) 0.0018(14) 0.0045(15) 0.0030(14)
C74 0.0162(18) 0.0137(16) 0.018(2) -0.0023(13) 0.0031(15) 0.0019(14)
C75 0.023(3) 0.0225(19) 0.029(3) -0.0072(16) 0.0080(19) -0.0010(17)
C76 0.022(2) 0.0238(19) 0.022(3) 0.0010(15) 0.0093(18) -0.0010(16)
B77 0.014(2) 0.0136(18) 0.017(3) 0.0002(14) 0.0066(17) -0.0019(15)

loop_
_atom_type_symbol
_atom_type_description
_atom_type_scat_dispersion_real
_atom_type_scat_dispersion_imag
_atom_type_scat_source
C C 0.0033 0.0016
;
International Tables for Crystallography
(1992, Vol. C, Tables 4.2.6.8 and 6.1.1.4)
;
H H 0.0000 0.0000
;
International Tables for Crystallography
(1992, Vol. C, Table 6.1.1.4)
;
B B 0.0013 0.0007
;
International Tables for Crystallography
(1992, Vol. C, Tables 4.2.6.8 and 6.1.1.4)
;
F F 0.0171 0.0103
;
International Tables for Crystallography
(1992, Vol. C, Tables 4.2.6.8 and 6.1.1.4)
;
P P 0.1023 0.0942
;
International Tables for Crystallography
(1992, Vol. C, Tables 4.2.6.8 and 6.1.1.4)
;
Ru Ru -1.2594 0.8363
;
International Tables for Crystallography
(1992, Vol. C, Tables 4.2.6.8 and 6.1.1.4)
;

loop_
_geom_angle_atom_site_label_1
_geom_angle_atom_site_label_2
_geom_angle_atom_site_label_3
_geom_angle
_geom_angle_publ_flag
P1 Ru1 P2 82.86(4) yes
P1 Ru1 C1 81.73(13) yes
P1 Ru1 C10 163.04(10) yes
P1 Ru1 C11 145.60(12) yes
P1 Ru1 C12 111.77(12) yes
P1 Ru1 C13 106.24(10) yes
P1 Ru1 C18 127.05(10) yes
P2 Ru1 C1 91.42(11) yes
P2 Ru1 C10 99.73(11) yes
P2 Ru1 C11 131.34(12) yes
P2 Ru1 C12 159.15(12) yes
P2 Ru1 C13 127.65(9) yes
P2 Ru1 C18 99.75(10) yes
C1 Ru1 C10 114.80(16) yes
C1 Ru1 C11 92.35(16) yes
C1 Ru1 C12 104.98(15) yes
C1 Ru1 C13 140.47(14) yes
C1 Ru1 C18 149.99(15) yes
C10 Ru1 C11 36.67(15) yes
C10 Ru1 C12 61.92(16) yes
C10 Ru1 C13 58.90(14) yes
C10 Ru1 C18 36.02(13) yes
C11 Ru1 C12 37.23(15) yes
C11 Ru1 C13 58.94(13) yes
C11 Ru1 C18 59.47(13) yes
C12 Ru1 C13 35.71(13) yes
C12 Ru1 C18 59.73(14) yes
C13 Ru1 C18 33.93(14) yes
Ru1 P1 C19 106.08(14) yes
Ru1 P1 C21 120.92(12) yes
Ru1 P1 C27 116.92(15) yes
C19 P1 C21 105.22(18) yes
C19 P1 C27 104.47(16) yes
C21 P1 C27 101.64(18) yes
Ru1 P2 C20 109.49(14) yes
Ru1 P2 C33 118.58(12) yes
Ru1 P2 C39 114.16(12) yes
C20 P2 C33 105.28(17) yes
C20 P2 C39 106.55(17) yes
C33 P2 C39 101.78(18) yes
Ru1 C1 C2 176.7(4) yes
C1 C2 C3 121.3(4) yes
C1 C2 C4 120.8(4) yes
C3 C2 C4 117.8(4) yes
C2 C4 C5 120.7(4) yes
C2 C4 C9 121.0(4) yes
C5 C4 C9 118.2(4) yes
C4 C5 C6 120.3(4) yes
C5 C6 C7 120.9(4) yes
C6 C7 C8 119.7(5) yes
C7 C8 C9 119.2(5) yes
C4 C9 C8 121.6(4) yes
Ru1 C10 C11 70.5(3) yes
Ru1 C10 C18 78.8(3) yes
C11 C10 C18 107.8(4) yes
Ru1 C11 C10 72.8(3) yes
Ru1 C11 C12 72.8(3) yes
C10 C11 C12 109.7(4) yes
Ru1 C12 C11 70.0(2) yes
Ru1 C12 C13 79.5(2) yes
C11 C12 C13 106.2(4) yes
Ru1 C13 C12 64.77(19) yes
Ru1 C13 C14 131.4(3) yes
Ru1 C13 C18 72.1(2) yes
C12 C13 C14 131.3(4) yes
C12 C13 C18 108.5(3) yes
C14 C13 C18 120.1(4) yes
C13 C14 C15 117.7(4) yes
C14 C15 C16 122.3(4) yes
C15 C16 C17 121.5(4) yes
C16 C17 C18 117.9(4) yes
Ru1 C18 C10 65.2(3) yes
Ru1 C18 C13 73.9(3) yes
Ru1 C18 C17 128.7(3) yes
C10 C18 C13 107.1(4) yes
C10 C18 C17 132.4(4) yes
C13 C18 C17 120.4(4) yes
P1 C19 C20 109.5(3) yes
P2 C20 C19 111.2(3) yes
P1 C21 C22 122.9(3) yes
P1 C21 C26 117.7(3) yes
C22 C21 C26 119.4(4) yes
C21 C22 C23 120.6(4) yes
C22 C23 C24 119.4(4) yes
C23 C24 C25 120.5(5) yes
C24 C25 C26 120.1(4) yes
C21 C26 C25 120.0(4) yes
P1 C27 C28 120.1(3) yes
P1 C27 C32 119.9(3) yes
C28 C27 C32 120.0(4) yes
C27 C28 C29 120.7(4) yes
C28 C29 C30 119.0(4) yes
C29 C30 C31 120.6(4) yes
C30 C31 C32 120.6(5) yes
C27 C32 C31 119.0(4) yes
P2 C33 C34 122.1(4) yes
P2 C33 C38 119.3(3) yes
C34 C33 C38 118.5(4) yes
C33 C34 C35 120.5(5) yes
C34 C35 C36 120.3(4) yes
C35 C36 C37 119.3(5) yes
C36 C37 C38 121.4(5) yes
C33 C38 C37 120.0(4) yes
P2 C39 C40 120.7(3) yes
P2 C39 C44 120.3(3) yes
C40 C39 C44 118.9(4) yes
C39 C40 C41 120.3(4) yes
C40 C41 C42 120.4(4) yes
C41 C42 C43 119.9(4) yes
C42 C43 C44 120.4(4) yes
C39 C44 C43 120.1(4) yes
C46 C45 C50 115.7(4) yes
C46 C45 B77 121.5(3) yes
C50 C45 B77 122.8(3) yes
C45 C46 C47 121.7(4) yes
C46 C47 C48 120.9(4) yes
C46 C47 C51 118.4(4) yes
C48 C47 C51 120.7(4) yes
C47 C48 C49 118.9(4) yes
C48 C49 C50 119.9(4) yes
C48 C49 C52 117.8(4) yes
C50 C49 C52 122.2(4) yes
C45 C50 C49 122.8(4) yes
F1 C51 F2 104.8(4) yes
F1 C51 F3 107.8(4) yes
F1 C51 C47 112.2(4) yes
F2 C51 F3 105.9(4) yes
F2 C51 C47 112.2(4) yes
F3 C51 C47 113.5(4) yes
F4 C52 F5 105.8(4) yes
F4 C52 F6 107.3(4) yes
F4 C52 C49 113.4(4) yes
F5 C52 F6 105.4(4) yes
F5 C52 C49 111.7(4) yes
F6 C52 C49 112.7(4) yes
C54 C53 C58 115.5(4) yes
C54 C53 B77 124.4(4) yes
C58 C53 B77 120.0(3) yes
C53 C54 C55 122.6(4) yes
C54 C55 C56 120.1(4) yes
C54 C55 C59 119.8(4) yes
C56 C55 C59 120.1(4) yes
C55 C56 C57 118.2(4) yes
C56 C57 C58 121.1(4) yes
C56 C57 C60 119.9(4) yes
C58 C57 C60 118.8(4) yes
C53 C58 C57 122.4(4) yes
F7 C59 F8 105.8(4) yes
F7 C59 F9 106.1(4) yes
F7 C59 C55 113.2(4) yes
F8 C59 F9 105.4(4) yes
F8 C59 C55 112.9(4) yes
F9 C59 C55 112.8(4) yes
F10 C60 F11 107.9(4) yes
F10 C60 F12 106.8(3) yes
F10 C60 C57 113.3(4) yes
F11 C60 F12 105.3(4) yes
F11 C60 C57 111.7(3) yes
F12 C60 C57 111.5(4) yes
C62 C61 C66 115.3(4) yes
C62 C61 B77 119.9(3) yes
C66 C61 B77 124.6(3) yes
C61 C62 C63 121.8(4) yes
C62 C63 C64 121.7(4) yes
C62 C63 C67 117.5(4) yes
C64 C63 C67 120.7(4) yes
C63 C64 C65 117.2(4) yes
C64 C65 C66 121.1(4) yes
C64 C65 C68 120.1(4) yes
C66 C65 C68 118.7(4) yes
C61 C66 C65 122.8(4) yes
F13 C67 F14 105.2(3) yes
F13 C67 F15 107.1(4) yes
F13 C67 C63 112.1(4) yes
F14 C67 F15 105.8(3) yes
F14 C67 C63 112.4(4) yes
F15 C67 C63 113.5(4) yes
F16 C68 F17 106.2(4) yes
F16 C68 F18 105.8(4) yes
F16 C68 C65 113.3(4) yes
F17 C68 F18 105.7(4) yes
F17 C68 C65 112.0(4) yes
F18 C68 C65 113.3(4) yes
C70 C69 C74 115.0(4) yes
C70 C69 B77 122.9(3) yes
C74 C69 B77 121.6(3) yes
C69 C70 C71 122.9(4) yes
C70 C71 C72 120.6(4) yes
C70 C71 C75 119.3(4) yes
C72 C71 C75 120.1(4) yes
C71 C72 C73 117.8(4) yes
C72 C73 C74 121.4(4) yes
C72 C73 C76 119.8(4) yes
C74 C73 C76 118.6(3) yes
C69 C74 C73 122.2(4) yes
F19 C75 F20 106.5(4) yes
F19 C75 F21 107.4(5) yes
F19 C75 C71 113.9(4) yes
F20 C75 F21 102.9(4) yes
F20 C75 C71 113.0(4) yes
F21 C75 C71 112.3(4) yes
F22 C76 F23 105.9(3) yes
F22 C76 F24 106.6(4) yes
F22 C76 C73 112.4(3) yes
F23 C76 F24 107.9(3) yes
F23 C76 C73 112.1(4) yes
F24 C76 C73 111.6(3) yes
C45 B77 C53 108.3(4) yes
C45 B77 C61 112.1(3) yes
C45 B77 C69 112.2(3) yes
C53 B77 C61 108.7(3) yes
C53 B77 C69 114.5(3) yes
C61 B77 C69 100.9(4) yes
C2 C3 H3A 109.467 no
C2 C3 H3B 109.469 no
C2 C3 H3C 109.470 no
H3A C3 H3B 109.478 no
H3A C3 H3C 109.476 no
H3B C3 H3C 109.468 no
C4 C5 H5 119.835 no
C6 C5 H5 119.831 no
C5 C6 H6 119.533 no
C7 C6 H6 119.522 no
C6 C7 H7 120.156 no
C8 C7 H7 120.154 no
C7 C8 H8 120.410 no
C9 C8 H8 120.409 no
C4 C9 H9 119.206 no
C8 C9 H9 119.215 no
Ru1 C10 H10 116.653 no
C11 C10 H10 126.108 no
C18 C10 H10 126.092 no
Ru1 C11 H11 120.879 no
C10 C11 H11 125.150 no
C12 C11 H11 125.164 no
Ru1 C12 H12 115.892 no
C11 C12 H12 126.883 no
C13 C12 H12 126.895 no
C13 C14 H14 121.171 no
C15 C14 H14 121.150 no
C14 C15 H15 118.842 no
C16 C15 H15 118.835 no
C15 C16 H16 119.261 no
C17 C16 H16 119.249 no
C16 C17 H17 121.043 no
C18 C17 H17 121.059 no
P1 C19 H19A 109.767 no
P1 C19 H19B 109.774 no
C20 C19 H19A 109.774 no
C20 C19 H19B 109.769 no
H19A C19 H19B 108.226 no
P2 C20 H20A 109.396 no
P2 C20 H20B 109.404 no
C19 C20 H20A 109.391 no
C19 C20 H20B 109.385 no
H20A C20 H20B 108.001 no
C21 C22 H22 119.696 no
C23 C22 H22 119.692 no
C22 C23 H23 120.297 no
C24 C23 H23 120.298 no
C23 C24 H24 119.764 no
C25 C24 H24 119.758 no
C24 C25 H25 119.956 no
C26 C25 H25 119.944 no
C21 C26 H26 120.002 no
C25 C26 H26 119.995 no
C27 C28 H28 119.635 no
C29 C28 H28 119.622 no
C28 C29 H29 120.505 no
C30 C29 H29 120.495 no
C29 C30 H30 119.684 no
C31 C30 H30 119.691 no
C30 C31 H31 119.685 no
C32 C31 H31 119.689 no
C27 C32 H32 120.493 no
C31 C32 H32 120.510 no
C33 C34 H34 119.729 no
C35 C34 H34 119.734 no
C34 C35 H35 119.863 no
C36 C35 H35 119.862 no
C35 C36 H36 120.364 no
C37 C36 H36 120.363 no
C36 C37 H37 119.294 no
C38 C37 H37 119.313 no
C33 C38 H38 120.023 no
C37 C38 H38 120.024 no
C39 C40 H40 119.863 no
C41 C40 H40 119.875 no
C40 C41 H41 119.788 no
C42 C41 H41 119.787 no
C41 C42 H42 120.065 no
C43 C42 H42 120.056 no
C42 C43 H43 119.778 no
C44 C43 H43 119.774 no
C39 C44 H44 119.968 no
C43 C44 H44 119.979 no
C45 C46 H46 119.158 no
C47 C46 H46 119.159 no
C47 C48 H48 120.561 no
C49 C48 H48 120.578 no
C45 C50 H50 118.599 no
C49 C50 H50 118.598 no
C53 C54 H54 118.721 no
C55 C54 H54 118.709 no
C55 C56 H56 120.908 no
C57 C56 H56 120.896 no
C53 C58 H58 118.781 no
C57 C58 H58 118.787 no
C61 C62 H62 119.118 no
C63 C62 H62 119.089 no
C63 C64 H64 121.375 no
C65 C64 H64 121.393 no
C61 C66 H66 118.620 no
C65 C66 H66 118.628 no
C69 C70 H70 118.553 no
C71 C70 H70 118.539 no
C71 C72 H72 121.120 no
C73 C72 H72 121.129 no
C69 C74 H74 118.877 no
C73 C74 H74 118.878 no

loop_
_geom_bond_atom_site_label_1
_geom_bond_atom_site_label_2
_geom_bond_distance
_geom_bond_publ_flag
Ru1 P1 2.3045(11) yes
Ru1 P2 2.3273(11) yes
Ru1 C1 1.830(4) yes
Ru1 C10 2.242(5) yes
Ru1 C11 2.212(4) yes
Ru1 C12 2.249(4) yes
Ru1 C13 2.445(4) yes
Ru1 C18 2.422(4) yes
P1 C19 1.829(4) yes
P1 C21 1.820(5) yes
P1 C27 1.823(4) yes
P2 C20 1.857(4) yes
P2 C33 1.827(4) yes
P2 C39 1.832(4) yes
F1 C51 1.332(6) yes
F2 C51 1.358(6) yes
F3 C51 1.325(5) yes
F4 C52 1.334(5) yes
F5 C52 1.350(6) yes
F6 C52 1.336(5) yes
F7 C59 1.344(5) yes
F8 C59 1.353(6) yes
F9 C59 1.348(5) yes
F10 C60 1.326(5) yes
F11 C60 1.331(5) yes
F12 C60 1.341(5) yes
F13 C67 1.340(5) yes
F14 C67 1.353(6) yes
F15 C67 1.339(5) yes
F16 C68 1.337(6) yes
F17 C68 1.343(6) yes
F18 C68 1.341(5) yes
F19 C75 1.294(6) yes
F20 C75 1.314(6) yes
F21 C75 1.303(6) yes
F22 C76 1.343(5) yes
F23 C76 1.327(5) yes
F24 C76 1.318(5) yes
C1 C2 1.312(6) yes
C2 C3 1.519(6) yes
C2 C4 1.498(6) yes
C4 C5 1.408(6) yes
C4 C9 1.376(6) yes
C5 C6 1.379(7) yes
C6 C7 1.372(7) yes
C7 C8 1.397(6) yes
C8 C9 1.394(7) yes
C10 C11 1.401(6) yes
C10 C18 1.452(5) yes
C11 C12 1.424(6) yes
C12 C13 1.451(5) yes
C13 C14 1.426(5) yes
C13 C18 1.420(6) yes
C14 C15 1.369(6) yes
C15 C16 1.397(7) yes
C16 C17 1.381(6) yes
C17 C18 1.415(6) yes
C19 C20 1.518(6) yes
C21 C22 1.376(6) yes
C21 C26 1.401(6) yes
C22 C23 1.411(7) yes
C23 C24 1.374(6) yes
C24 C25 1.387(6) yes
C25 C26 1.390(7) yes
C27 C28 1.375(6) yes
C27 C32 1.401(6) yes
C28 C29 1.404(5) yes
C29 C30 1.380(7) yes
C30 C31 1.381(7) yes
C31 C32 1.393(5) yes
C33 C34 1.397(5) yes
C33 C38 1.392(7) yes
C34 C35 1.388(6) yes
C35 C36 1.380(8) yes
C36 C37 1.371(6) yes
C37 C38 1.384(6) yes
C39 C40 1.390(6) yes
C39 C44 1.398(5) yes
C40 C41 1.388(6) yes
C41 C42 1.375(6) yes
C42 C43 1.379(6) yes
C43 C44 1.386(6) yes
C45 C46 1.399(5) yes
C45 C50 1.403(5) yes
C45 B77 1.637(6) yes
C46 C47 1.404(5) yes
C47 C48 1.376(5) yes
C47 C51 1.495(6) yes
C48 C49 1.387(5) yes
C49 C50 1.393(5) yes
C49 C52 1.491(6) yes
C53 C54 1.394(5) yes
C53 C58 1.406(5) yes
C53 B77 1.637(6) yes
C54 C55 1.406(6) yes
C55 C56 1.396(5) yes
C55 C59 1.477(6) yes
C56 C57 1.380(5) yes
C57 C58 1.389(6) yes
C57 C60 1.508(6) yes
C61 C62 1.411(5) yes
C61 C66 1.393(6) yes
C61 B77 1.660(6) yes
C62 C63 1.392(6) yes
C63 C64 1.382(6) yes
C63 C67 1.498(6) yes
C64 C65 1.389(5) yes
C65 C66 1.390(6) yes
C65 C68 1.493(6) yes
C69 C70 1.398(5) yes
C69 C74 1.412(5) yes
C69 B77 1.636(6) yes
C70 C71 1.396(6) yes
C71 C72 1.385(5) yes
C71 C75 1.503(6) yes
C72 C73 1.390(5) yes
C73 C74 1.384(6) yes
C73 C76 1.506(5) yes
C3 H3A 0.980 no
C3 H3B 0.980 no
C3 H3C 0.980 no
C5 H5 0.950 no
C6 H6 0.950 no
C7 H7 0.950 no
C8 H8 0.950 no
C9 H9 0.950 no
C10 H10 0.950 no
C11 H11 0.950 no
C12 H12 0.950 no
C14 H14 0.950 no
C15 H15 0.950 no
C16 H16 0.950 no
C17 H17 0.950 no
C19 H19A 0.990 no
C19 H19B 0.990 no
C20 H20A 0.990 no
C20 H20B 0.990 no
C22 H22 0.950 no
C23 H23 0.950 no
C24 H24 0.950 no
C25 H25 0.950 no
C26 H26 0.950 no
C28 H28 0.950 no
C29 H29 0.950 no
C30 H30 0.950 no
C31 H31 0.950 no
C32 H32 0.950 no
C34 H34 0.950 no
C35 H35 0.950 no
C36 H36 0.950 no
C37 H37 0.950 no
C38 H38 0.950 no
C40 H40 0.950 no
C41 H41 0.950 no
C42 H42 0.950 no
C43 H43 0.950 no
C44 H44 0.950 no
C46 H46 0.950 no
C48 H48 0.950 no
C50 H50 0.950 no
C54 H54 0.950 no
C56 H56 0.950 no
C58 H58 0.950 no
C62 H62 0.950 no
C64 H64 0.950 no
C66 H66 0.950 no
C70 H70 0.950 no
C72 H72 0.950 no
C74 H74 0.950 no

loop_
_geom_contact_atom_site_label_1
_geom_contact_atom_site_label_2
_geom_contact_distance
_geom_contact_publ_flag
_geom_contact_site_symmetry_2
P1 C2 3.592(4) no .
F1 C46 3.010(5) no .
F1 C48 3.372(5) no .
F2 F17 3.404(5) no .
F2 C46 2.864(5) no .
F2 C48 3.491(5) no .
F3 C48 2.731(5) no .
F4 C50 2.773(5) no .
F5 C48 3.017(5) no .
F5 C50 3.377(5) no .
F6 C48 2.823(5) no .
F6 C50 3.525(4) no .
F7 C56 2.763(5) no .
F8 C54 3.197(5) no .
F8 C56 3.246(5) no .
F9 C54 2.781(5) no .
F9 C56 3.576(5) no .
F10 C56 2.727(5) no .
F11 C56 3.483(5) no .
F11 C58 2.885(5) no .
F12 C56 3.363(5) no .
F12 C58 2.975(5) no .
F13 C62 3.061(5) no .
F13 C64 3.314(5) no .
F14 C62 2.802(4) no .
F14 C64 3.549(5) no .
F15 C64 2.766(5) no .
F16 C64 3.363(5) no .
F16 C66 3.056(6) no .
F17 C64 3.494(5) no .
F17 C66 2.842(5) no .
F18 C64 2.731(5) no .
F19 C72 2.728(5) no .
F20 C70 2.899(5) no .
F20 C72 3.484(5) no .
F21 C70 2.973(6) no .
F21 C72 3.359(5) no .
F22 C72 2.737(5) no .
F23 C72 3.526(4) no .
F23 C74 2.841(4) no .
F24 C72 3.271(5) no .
F24 C74 3.031(5) no .
C1 C5 2.918(6) no .
C1 C19 3.141(6) no .
C1 C21 3.397(6) no .
C1 C39 3.440(6) no .
C1 C44 3.401(6) no .
C3 C9 2.943(7) no .
C3 C44 3.478(7) no .
C4 C7 2.796(7) no .
C4 C22 3.293(6) no .
C5 C8 2.773(6) no .
C5 C21 3.385(5) no .
C5 C22 3.389(6) no .
C6 C9 2.756(6) no .
C6 C23 3.530(6) no .
C6 C24 3.501(6) no .
C7 C23 3.558(6) no .
C13 C16 2.781(6) no .
C14 C17 2.851(7) no .
C14 C28 3.293(6) no .
C15 C18 2.774(6) no .
C15 C28 3.253(7) no .
C15 C29 3.493(6) no .
C16 C28 3.557(7) no .
C17 C33 3.409(5) no .
C17 C38 3.543(6) no .
C19 C22 3.127(6) no .
C19 C32 3.496(6) no .
C20 C27 3.398(6) no .
C20 C34 3.260(6) no .
C20 C40 3.277(6) no .
C21 C24 2.787(7) no .
C21 C32 3.082(5) no .
C22 C25 2.771(6) no .
C23 C26 2.782(6) no .
C26 C27 3.222(6) no .
C26 C32 3.340(5) no .
C27 C30 2.776(5) no .
C28 C31 2.764(7) no .
C28 C34 3.423(6) no .
C29 C32 2.794(7) no .
C33 C36 2.794(6) no .
C33 C40 3.421(5) no .
C34 C37 2.751(7) no .
C35 C38 2.767(6) no .
C38 C39 3.064(6) no .
C38 C40 3.559(6) no .
C39 C42 2.785(6) no .
C40 C43 2.765(6) no .
C41 C44 2.766(6) no .
C45 C48 2.845(5) no .
C45 C58 3.352(5) no .
C45 C66 3.159(6) no .
C45 C70 3.096(6) no .
C46 C49 2.767(5) no .
C46 C53 3.470(5) no .
C46 C61 3.100(6) no .
C46 C66 3.102(6) no .
C47 C50 2.746(5) no .
C50 C53 3.518(5) no .
C50 C69 3.142(6) no .
C50 C70 3.109(6) no .
C53 C56 2.857(6) no .
C53 C62 3.031(6) no .
C53 C74 3.188(6) no .
C54 C57 2.753(5) no .
C54 C69 3.175(6) no .
C54 C74 3.207(6) no .
C55 C58 2.759(5) no .
C58 C61 3.076(6) no .
C58 C62 3.164(6) no .
C61 C64 2.863(6) no .
C61 C70 3.399(5) no .
C61 C74 3.253(5) no .
C62 C65 2.750(6) no .
C62 C69 3.289(5) no .
C62 C74 3.428(5) no .
C63 C66 2.741(5) no .
C66 C69 3.400(5) no .
C69 C72 2.861(6) no .
C70 C73 2.744(5) no .
C71 C74 2.756(5) no .
F1 F19 3.290(5) no 1_655
F1 C30 3.200(5) no 2_646
F1 C31 3.397(5) no 2_646
F2 C29 3.412(5) no 2_646
F2 C30 3.472(5) no 2_646
F3 F23 3.004(4) no 2_646
F3 C29 3.585(5) no 2_646
F3 C30 3.370(5) no 2_646
F3 C31 3.272(5) no 2_646
F3 C32 3.405(5) no 2_646
F4 F14 3.221(4) no 2_646
F4 C3 3.352(5) no .
F4 C41 3.467(6) no .
F4 C42 3.335(6) no .
F5 F13 3.136(4) no 2_646
F5 F14 3.256(4) no 2_646
F5 C7 3.548(6) no 1_655
F5 C41 3.508(5) no .
F5 C42 3.120(5) no .
F6 F9 3.543(4) no 2_646
F6 C53 3.565(4) no 2_646
F6 C54 3.232(5) no 2_646
F6 C55 3.119(5) no 2_646
F6 C56 3.380(6) no 2_646
F7 F16 3.149(5) no 4_554
F7 F18 3.098(5) no 4_554
F8 F16 3.430(5) no 4_554
F8 F18 3.049(4) no 4_554
F8 C33 3.595(5) no .
F8 C40 3.455(5) no .
F8 C64 3.454(6) no 4_554
F8 C68 3.596(6) no 4_554
F9 F6 3.543(4) no 2_656
F9 C20 3.214(5) no .
F9 C34 3.389(5) no .
F9 C48 3.522(5) no 2_656
F10 F20 3.098(4) no 2_656
F10 C9 3.538(5) no 2_656
F10 C31 3.327(6) no 1_655
F10 C32 3.272(6) no 1_655
F11 F22 2.962(4) no 1_655
F11 C17 3.499(5) no 4_655
F11 C18 3.540(6) no 4_655
F11 C23 3.345(5) no 1_655
F12 C3 3.564(5) no 2_656
F12 C10 3.546(5) no 4_655
F12 C11 3.324(5) no 4_655
F12 C12 3.220(5) no 4_655
F12 C13 3.197(5) no 4_655
F12 C18 3.441(5) no 4_655
F13 F5 3.136(4) no 2_656
F13 C41 3.522(6) no 4_555
F13 C42 3.265(6) no 4_555
F13 C43 3.399(6) no 4_555
F14 F4 3.221(4) no 2_656
F14 F5 3.256(4) no 2_656
F14 C12 3.548(5) no 4_655
F14 C43 3.429(5) no 2_656
F15 C25 3.216(5) no 4_655
F15 C26 3.329(5) no 4_655
F15 C41 3.369(6) no 4_555
F15 C42 3.560(6) no 4_555
F16 F7 3.149(5) no 4_555
F16 F8 3.430(5) no 4_555
F16 F16 3.311(4) no 3_657
F16 C36 3.404(5) no 4_555
F17 C30 3.487(5) no 4_655
F17 C35 3.589(5) no 2_646
F18 F7 3.098(5) no 4_555
F18 F8 3.049(4) no 4_555
F18 C31 3.600(5) no 4_655
F18 C59 3.561(6) no 4_555
F19 F1 3.290(5) no 1_455
F19 C31 3.396(6) no 2_546
F20 F10 3.098(4) no 2_646
F21 C30 3.392(7) no 2_546
F21 C31 3.296(6) no 2_546
F21 C36 3.304(6) no 4_555
F22 F11 2.962(4) no 1_455
F22 C8 3.535(5) no 2_556
F22 C17 3.531(6) no 4_555
F23 F3 3.004(4) no 2_656
F23 C7 3.527(5) no 2_556
F23 C8 3.489(6) no 2_556
F23 C48 3.386(5) no 2_656
F24 C7 3.151(5) no 2_556
F24 C8 3.419(5) no 2_556
F24 C38 3.573(5) no 4_555
C2 C11 3.565(5) no 3_556
C3 F4 3.352(5) no .
C3 F12 3.564(5) no 2_646
C4 C11 3.409(6) no 3_556
C7 F5 3.548(6) no 1_455
C7 F23 3.527(5) no 2_546
C7 F24 3.151(5) no 2_546
C8 F22 3.535(5) no 2_546
C8 F23 3.489(6) no 2_546
C8 F24 3.419(5) no 2_546
C9 F10 3.538(5) no 2_646
C10 F12 3.546(5) no 4_454
C11 F12 3.324(5) no 4_454
C11 C2 3.565(5) no 3_556
C11 C4 3.409(6) no 3_556
C12 F12 3.220(5) no 4_454
C12 F14 3.548(5) no 4_454
C13 F12 3.197(5) no 4_454
C17 F11 3.499(5) no 4_454
C17 F22 3.531(6) no 4_554
C18 F11 3.540(6) no 4_454
C18 F12 3.441(5) no 4_454
C20 F9 3.214(5) no .
C23 F11 3.345(5) no 1_455
C24 C57 3.564(6) no 1_455
C24 C58 3.531(6) no 1_455
C25 F15 3.216(5) no 4_454
C26 F15 3.329(5) no 4_454
C29 F2 3.412(5) no 2_656
C29 F3 3.585(5) no 2_656
C30 F1 3.200(5) no 2_656
C30 F2 3.472(5) no 2_656
C30 F3 3.370(5) no 2_656
C30 F17 3.487(5) no 4_454
C30 F21 3.392(7) no 2_556
C31 F1 3.397(5) no 2_656
C31 F3 3.272(5) no 2_656
C31 F10 3.327(6) no 1_455
C31 F18 3.600(5) no 4_454
C31 F19 3.396(6) no 2_556
C31 F21 3.296(6) no 2_556
C32 F3 3.405(5) no 2_656
C32 F10 3.272(6) no 1_455
C33 F8 3.595(5) no .
C34 F9 3.389(5) no .
C35 F17 3.589(5) no 2_656
C36 F16 3.404(5) no 4_554
C36 F21 3.304(6) no 4_554
C38 F24 3.573(5) no 4_554
C40 F8 3.455(5) no .
C41 F4 3.467(6) no .
C41 F5 3.508(5) no .
C41 F13 3.522(6) no 4_554
C41 F15 3.369(6) no 4_554
C42 F4 3.335(6) no .
C42 F5 3.120(5) no .
C42 F13 3.265(6) no 4_554
C42 F15 3.560(6) no 4_554
C43 F13 3.399(6) no 4_554
C43 F14 3.429(5) no 2_646
C48 F9 3.522(5) no 2_646
C48 F23 3.386(5) no 2_646
C53 F6 3.565(4) no 2_656
C54 F6 3.232(5) no 2_656
C55 F6 3.119(5) no 2_656
C56 F6 3.380(6) no 2_656
C57 C24 3.564(6) no 1_655
C58 C24 3.531(6) no 1_655
C59 F18 3.561(6) no 4_554
C64 F8 3.454(6) no 4_555
C68 F8 3.596(6) no 4_555
Ru1 H5 3.4624 no .
Ru1 H19B 3.4969 no .
Ru1 H28 3.0994 no .
Ru1 H44 3.1211 no .
P1 H20B 3.0416 no .
P1 H22 2.9211 no .
P1 H26 2.8333 no .
P1 H28 2.8604 no .
P1 H32 2.8938 no .
P2 H10 3.4700 no .
P2 H19B 3.0963 no .
P2 H28 3.4005 no .
P2 H34 2.9303 no .
P2 H38 2.8667 no .
P2 H40 2.8977 no .
P2 H44 2.8994 no .
F1 H46 2.9089 no .
F1 H48 3.5536 no .
F2 H46 2.6596 no .
F3 H48 2.4155 no .
F4 H50 2.4502 no .
F5 H48 2.9671 no .
F5 H50 3.5144 no .
F6 H48 2.6061 no .
F7 H56 2.4957 no .
F8 H54 3.1940 no .
F8 H56 3.3250 no .
F9 H54 2.5104 no .
F10 H56 2.4076 no .
F11 H58 2.6771 no .
F12 H56 3.5429 no .
F12 H58 2.8730 no .
F13 H62 3.0184 no .
F13 H64 3.4634 no .
F14 H62 2.5275 no .
F15 H64 2.4794 no .
F16 H64 3.5108 no .
F16 H66 2.9552 no .
F17 H66 2.6372 no .
F18 H64 2.4312 no .
F19 H72 2.4285 no .
F20 H70 2.7026 no .
F21 H70 2.8585 no .
F21 H72 3.5420 no .
F22 H72 2.4292 no .
F23 H74 2.5918 no .
F24 H72 3.4205 no .
F24 H74 3.0011 no .
C1 H3A 2.5431 no .
C1 H3B 3.1402 no .
C1 H3C 3.0285 no .
C1 H5 2.6473 no .
C1 H11 2.9606 no .
C1 H12 3.4205 no .
C1 H19B 2.7772 no .
C1 H44 2.9702 no .
C2 H5 2.6864 no .
C2 H9 2.6519 no .
C2 H19B 2.9311 no .
C2 H22 3.4318 no .
C2 H44 3.5640 no .
C3 H9 2.5728 no .
C3 H19B 3.2214 no .
C3 H44 3.5174 no .
C4 H3A 3.3934 no .
C4 H3B 2.7603 no .
C4 H3C 2.8480 no .
C4 H6 3.2735 no .
C4 H8 3.2720 no .
C4 H22 3.2254 no .
C5 H7 3.2501 no .
C5 H9 3.2500 no .
C5 H12 3.4306 no .
C6 H8 3.2532 no .
C7 H5 3.2469 no .
C7 H9 3.2625 no .
C7 H23 3.5361 no .
C8 H6 3.2515 no .
C8 H23 3.4750 no .
C9 H3B 2.8986 no .
C9 H3C 2.8709 no .
C9 H5 3.2490 no .
C9 H7 3.2678 no .
C9 H22 3.4227 no .
C10 H12 3.2232 no .
C10 H17 2.8981 no .
C10 H44 2.8677 no .
C11 H5 3.4075 no .
C11 H44 3.3073 no .
C12 H5 3.0680 no .
C12 H10 3.2237 no .
C12 H14 2.8904 no .
C13 H10 3.2280 no .
C13 H11 3.2153 no .
C13 H15 3.2535 no .
C13 H17 3.3220 no .
C13 H28 3.0317 no .
C14 H12 2.9833 no .
C14 H16 3.2664 no .
C14 H28 2.8414 no .
C15 H17 3.2837 no .
C15 H28 2.7404 no .
C15 H29 3.2013 no .
C16 H14 3.2818 no .
C16 H28 2.8025 no .
C16 H29 3.4263 no .
C17 H10 2.9800 no .
C17 H15 3.2675 no .
C17 H28 2.9908 no .
C18 H11 3.2204 no .
C18 H12 3.2466 no .
C18 H14 3.3288 no .
C18 H16 3.2572 no .
C18 H28 3.1202 no .
C19 H22 2.6627 no .
C19 H32 3.3713 no .
C20 H34 2.8961 no .
C20 H40 2.8977 no .
C21 H5 3.3012 no .
C21 H19A 3.0471 no .
C21 H19B 3.0402 no .
C21 H23 3.2756 no .
C21 H25 3.2752 no .
C21 H32 2.7203 no .
C22 H19A 3.0928 no .
C22 H19B 2.9339 no .
C22 H24 3.2659 no .
C22 H26 3.2545 no .
C22 H32 3.2802 no .
C23 H25 3.2523 no .
C24 H6 3.5137 no .
C24 H22 3.2602 no .
C24 H26 3.2635 no .
C25 H6 3.5049 no .
C25 H23 3.2561 no .
C26 H5 3.4018 no .
C26 H22 3.2566 no .
C26 H24 3.2625 no .
C26 H32 3.1038 no .
C27 H19A 2.9310 no .
C27 H20B 3.1251 no .
C27 H26 2.9837 no .
C27 H29 3.2720 no .
C27 H31 3.2669 no .
C27 H34 3.3845 no .
C28 H14 3.5667 no .
C28 H15 3.5426 no .
C28 H20B 3.4095 no .
C28 H30 3.2593 no .
C28 H32 3.2628 no .
C28 H34 2.7337 no .
C29 H15 3.4174 no .
C29 H31 3.2519 no .
C29 H34 3.2727 no .
C30 H28 3.2551 no .
C30 H32 3.2678 no .
C31 H29 3.2571 no .
C32 H19A 3.1329 no .
C32 H26 3.2796 no .
C32 H28 3.2614 no .
C32 H30 3.2646 no .
C33 H17 3.0719 no .
C33 H20A 3.3666 no .
C33 H20B 2.8441 no .
C33 H28 3.3373 no .
C33 H35 3.2737 no .
C33 H37 3.2580 no .
C33 H40 3.3177 no .
C34 H17 3.4290 no .
C34 H20B 2.7355 no .
C34 H28 2.9257 no .
C34 H36 3.2604 no .
C34 H38 3.2593 no .
C35 H37 3.2306 no .
C36 H17 3.5100 no .
C36 H34 3.2553 no .
C36 H38 3.2554 no .
C37 H17 3.1186 no .
C37 H35 3.2327 no .
C38 H17 2.8780 no .
C38 H34 3.2568 no .
C38 H36 3.2593 no .
C39 H3A 2.7895 no .
C39 H20A 2.8460 no .
C39 H38 2.6496 no .
C39 H41 3.2645 no .
C39 H43 3.2686 no .
C40 H3A 3.3742 no .
C40 H20A 2.7574 no .
C40 H38 3.2368 no .
C40 H42 3.2555 no .
C40 H44 3.2615 no .
C41 H43 3.2396 no .
C42 H3A 3.5535 no .
C42 H40 3.2525 no .
C42 H44 3.2548 no .
C43 H3A 3.0190 no .
C43 H41 3.2402 no .
C44 H3A 2.5736 no .
C44 H10 3.0954 no .
C44 H38 2.9556 no .
C44 H40 3.2622 no .
C44 H42 3.2563 no .
C45 H58 3.2789 no .
C45 H66 2.8051 no .
C45 H70 2.7095 no .
C46 H48 3.2774 no .
C46 H50 3.2338 no .
C46 H58 3.2399 no .
C46 H66 2.6204 no .
C47 H66 3.5739 no .
C48 H46 3.2653 no .
C48 H50 3.2548 no .
C49 H70 3.5069 no .
C50 H46 3.2381 no .
C50 H48 3.2675 no .
C50 H70 2.5798 no .
C51 H46 2.6227 no .
C51 H48 2.6628 no .
C52 H48 2.6149 no .
C52 H50 2.6780 no .
C53 H46 3.4723 no .
C53 H50 3.5398 no .
C53 H62 2.6594 no .
C53 H74 2.8399 no .
C54 H56 3.2908 no .
C54 H58 3.2311 no .
C54 H62 3.4881 no .
C54 H74 2.7346 no .
C56 H54 3.2756 no .
C56 H58 3.2574 no .
C58 H46 3.3625 no .
C58 H54 3.2323 no .
C58 H56 3.2717 no .
C58 H62 2.7955 no .
C59 H54 2.6362 no .
C59 H56 2.6653 no .
C60 H56 2.6664 no .
C60 H58 2.6199 no .
C61 H46 2.7559 no .
C61 H58 2.7751 no .
C61 H70 3.5310 no .
C61 H74 3.2969 no .
C62 H58 2.9415 no .
C62 H64 3.2844 no .
C62 H66 3.2338 no .
C62 H74 3.1551 no .
C64 H62 3.2684 no .
C64 H66 3.2657 no .
C66 H46 2.6800 no .
C66 H62 3.2337 no .
C66 H64 3.2830 no .
C67 H62 2.5961 no .
C67 H64 2.6857 no .
C68 H64 2.6776 no .
C68 H66 2.6071 no .
C69 H50 2.8343 no .
C69 H54 2.8315 no .
C69 H62 3.3432 no .
C69 H66 3.5096 no .
C70 H50 2.7534 no .
C70 H72 3.2792 no .
C70 H74 3.2354 no .
C72 H70 3.2616 no .
C72 H74 3.2647 no .
C74 H54 2.7661 no .
C74 H62 3.2079 no .
C74 H70 3.2359 no .
C74 H72 3.2781 no .
C75 H70 2.6283 no .
C75 H72 2.6741 no .
C76 H72 2.6761 no .
C76 H74 2.6118 no .
B77 H46 2.7762 no .
B77 H50 2.7974 no .
B77 H54 2.8240 no .
B77 H58 2.7454 no .
B77 H62 2.7702 no .
B77 H66 2.8437 no .
B77 H70 2.7972 no .
B77 H74 2.7898 no .
H3A H9 3.5457 no .
H3A H19B 3.2957 no .
H3A H43 3.4560 no .
H3A H44 2.7705 no .
H3B H9 2.4737 no .
H3C H9 2.2952 no .
H3C H19B 2.8919 no .
H5 H6 2.3205 no .
H5 H11 3.2184 no .
H5 H12 2.4868 no .
H6 H7 2.3172 no .
H7 H8 2.3548 no .
H8 H9 2.3390 no .
H10 H11 2.5099 no .
H10 H17 2.9497 no .
H10 H38 3.1712 no .
H10 H44 2.3201 no .
H11 H12 2.5442 no .
H11 H44 3.2448 no .
H12 H14 2.9472 no .
H12 H26 3.2260 no .
H14 H15 2.3197 no .
H14 H26 3.2214 no .
H14 H28 3.3468 no .
H15 H16 2.3196 no .
H15 H28 3.2383 no .
H15 H29 3.0066 no .
H16 H17 2.3354 no .
H16 H28 3.3061 no .
H16 H29 3.3743 no .
H17 H28 3.5544 no .
H17 H37 3.5324 no .
H17 H38 3.1694 no .
H19A H20A 2.4668 no .
H19A H20B 2.2810 no .
H19A H22 2.6104 no .
H19A H32 2.8520 no .
H19B H20A 2.2843 no .
H19B H20B 2.8532 no .
H19B H22 2.2732 no .
H20A H34 3.5465 no .
H20A H40 2.2380 no .
H20B H28 3.4045 no .
H20B H34 2.1892 no .
H20B H40 3.3550 no .
H22 H23 2.3612 no .
H22 H32 3.5833 no .
H23 H24 2.3253 no .
H24 H25 2.3330 no .
H25 H26 2.3396 no .
H26 H32 3.3094 no .
H28 H29 2.3561 no .
H28 H34 2.4596 no .
H29 H30 2.3321 no .
H29 H34 3.3990 no .
H30 H31 2.3223 no .
H31 H32 2.3459 no .
H34 H35 2.3326 no .
H35 H36 2.3335 no .
H36 H37 2.3165 no .
H37 H38 2.3247 no .
H38 H40 3.5798 no .
H38 H44 3.1516 no .
H40 H41 2.3333 no .
H41 H42 2.3227 no .
H42 H43 2.3264 no .
H43 H44 2.3322 no .
H46 H58 2.7425 no .
H46 H66 2.3878 no .
H50 H54 3.4115 no .
H50 H70 2.4142 no .
H54 H74 2.4621 no .
H58 H62 2.8283 no .
H62 H74 2.6912 no .
H66 H70 3.2560 no .
F1 H8 3.3455 no 1_655
F1 H15 3.0697 no 4_655
F1 H16 3.0474 no 4_655
F1 H23 2.8196 no 1_655
F1 H30 3.0358 no 2_646
F1 H31 3.3735 no 2_646
F2 H15 2.8245 no 4_655
F2 H29 3.4089 no 2_646
F2 H30 3.5113 no 2_646
F2 H34 3.2162 no 2_646
F2 H35 3.1047 no 2_646
F3 H8 3.2910 no 1_655
F3 H20B 3.0837 no 2_646
F3 H34 3.2012 no 2_646
F4 H3A 3.0206 no .
F4 H3B 3.2920 no .
F4 H3C 3.1862 no .
F4 H42 3.3933 no .
F5 H6 3.4773 no 1_655
F5 H7 2.7136 no 1_655
F5 H41 3.3268 no .
F5 H42 2.5917 no .
F6 H62 2.8907 no 2_646
F6 H74 2.9382 no 2_646
F8 H25 3.1617 no 1_655
F8 H40 2.7422 no .
F8 H64 2.8569 no 4_554
F9 H20A 2.8970 no .
F9 H20B 2.6644 no .
F9 H34 3.2495 no .
F9 H40 3.2316 no .
F9 H48 3.1478 no 2_656
F10 H8 3.3396 no 2_656
F10 H9 2.8215 no 2_656
F10 H31 2.7322 no 1_655
F10 H32 2.6306 no 1_655
F11 H23 3.3925 no 1_655
F11 H32 3.3457 no 1_655
F12 H3B 2.6838 no 2_656
F12 H9 3.0604 no 2_656
F13 H38 2.9578 no 4_555
F13 H42 3.0809 no 2_656
F13 H42 3.5163 no 4_555
F13 H43 3.5465 no 2_656
F14 H12 2.8577 no 4_655
F14 H42 3.3675 no 2_656
F14 H43 2.9794 no 2_656
F15 H5 3.5962 no 4_655
F15 H6 3.2191 no 4_655
F15 H12 3.0905 no 4_655
F15 H25 2.8055 no 4_655
F15 H26 3.0154 no 4_655
F15 H41 3.1824 no 4_555
F15 H42 3.5227 no 4_555
F15 H43 3.0490 no 2_656
F16 H36 3.1079 no 4_555
F17 H15 3.4992 no 4_655
F17 H30 3.4467 no 4_655
F17 H35 2.6940 no 2_646
F18 H26 3.3213 no 4_655
F18 H56 3.2287 no 4_555
F19 H9 3.2986 no .
F19 H16 3.0283 no 4_555
F19 H22 3.3124 no .
F19 H23 3.4742 no .
F19 H30 3.0871 no 2_546
F19 H31 2.6569 no 2_546
F20 H3C 2.7435 no .
F20 H9 2.8524 no .
F20 H31 2.8874 no 2_546
F20 H56 3.1781 no 2_646
F21 H30 2.9104 no 2_546
F21 H31 2.7205 no 2_546
F21 H36 2.7143 no 4_555
F22 H8 2.9966 no 2_556
F22 H17 3.1291 no 4_555
F22 H19A 2.8271 no .
F22 H32 3.2991 no .
F23 H7 2.9737 no 2_556
F23 H8 2.8991 no 2_556
F23 H19A 2.8583 no .
F23 H20B 3.4814 no .
F23 H48 2.4651 no 2_656
F24 H7 2.8358 no 2_556
F24 H8 3.3198 no 2_556
F24 H10 2.9120 no 4_555
F24 H17 3.0556 no 4_555
F24 H37 3.4244 no 4_555
F24 H38 3.0983 no 4_555
C1 H11 3.4269 no 3_556
C2 H11 2.7553 no 3_556
C3 H11 3.1349 no 3_556
C4 H11 2.7495 no 3_556
C5 H10 3.5320 no 3_556
C5 H11 3.1415 no 3_556
C5 H44 3.4835 no 3_556
C6 H10 3.4680 no 3_556
C6 H43 3.1464 no 3_556
C6 H44 3.4308 no 3_556
C7 H10 3.4618 no 3_556
C7 H48 3.5705 no 1_455
C8 H10 3.5305 no 3_556
C9 H11 3.3634 no 3_556
C11 H3B 2.9942 no 3_556
C12 H3B 3.3406 no 3_556
C14 H58 3.2427 no 4_454
C15 H46 3.1455 no 4_454
C15 H58 3.3630 no 4_454
C16 H72 3.4567 no 4_554
C17 H72 3.2370 no 4_554
C20 H54 3.4948 no .
C22 H72 3.5964 no .
C24 H41 3.3618 no 1_455
C25 H41 3.1612 no 1_455
C25 H64 3.2644 no 4_454
C26 H64 3.1981 no 4_454
C29 H29 3.5045 no 3_566
C40 H54 3.4374 no .
C41 H25 3.2899 no 1_655
C41 H50 3.4287 no .
C42 H42 3.4184 no 3_656
C42 H43 3.5993 no 3_656
C43 H6 3.2375 no 3_556
C43 H42 3.3441 no 3_656
C45 H24 3.1388 no 1_655
C46 H15 3.3158 no 4_655
C46 H24 3.2787 no 1_655
C48 H7 3.0156 no 1_655
C49 H7 3.4211 no 1_655
C50 H24 3.3120 no 1_655
C50 H41 3.4990 no .
C51 H15 3.4070 no 4_655
C52 H7 3.5330 no 1_655
C52 H42 3.5498 no .
C53 H24 3.1800 no 1_655
C54 H20A 3.5100 no .
C54 H24 3.5260 no 1_655
C54 H40 3.1692 no .
C55 H25 3.4124 no 1_655
C55 H40 3.5379 no .
C56 H25 3.5534 no 1_655
C57 H24 3.4949 no 1_655
C58 H24 3.1241 no 1_655
C59 H40 3.3159 no .
C60 H9 3.5263 no 2_656
C60 H32 3.4678 no 1_655
C61 H14 3.3793 no 4_655
C61 H37 3.0368 no 4_555
C62 H14 3.1701 no 4_655
C62 H37 3.0060 no 4_555
C63 H14 2.9182 no 4_655
C63 H37 3.1054 no 4_555
C64 H14 2.8078 no 4_655
C64 H25 3.5983 no 4_655
C64 H26 3.1628 no 4_655
C64 H37 3.2800 no 4_555
C65 H14 2.9517 no 4_655
C65 H37 3.2926 no 4_555
C66 H14 3.2370 no 4_655
C66 H36 3.4298 no 4_555
C66 H37 3.1527 no 4_555
C67 H12 3.3924 no 4_655
C67 H43 3.4493 no 2_656
C69 H37 3.1598 no 4_555
C70 H36 3.2928 no 4_555
C70 H37 3.3676 no 4_555
C71 H36 3.3015 no 4_555
C71 H37 3.5294 no 4_555
C72 H17 3.1115 no 4_555
C72 H19A 3.2381 no .
C72 H19B 3.3712 no .
C72 H22 3.3481 no .
C72 H37 3.4511 no 4_555
C73 H17 3.5047 no 4_555
C73 H19A 3.0131 no .
C73 H19B 3.5905 no .
C73 H37 3.2006 no 4_555
C74 H20A 3.5721 no .
C74 H37 3.0523 no 4_555
C75 H30 3.5775 no 2_546
C75 H31 2.9868 no 2_546
C75 H36 3.5078 no 4_555
C76 H7 3.4427 no 2_556
C76 H8 3.3087 no 2_556
C76 H17 3.3856 no 4_555
C76 H19A 3.0282 no .
H3A F4 3.0206 no .
H3A H11 3.5783 no 3_556
H3B F4 3.2920 no .
H3B F12 2.6838 no 2_646
H3B C11 2.9942 no 3_556
H3B C12 3.3406 no 3_556
H3B H11 2.6322 no 3_556
H3B H12 3.3874 no 3_556
H3C F4 3.1862 no .
H3C F20 2.7435 no .
H5 F15 3.5962 no 4_454
H5 H11 3.2722 no 3_556
H5 H43 3.3343 no 3_556
H5 H44 3.4201 no 3_556
H6 F5 3.4773 no 1_455
H6 F15 3.2191 no 4_454
H6 C43 3.2375 no 3_556
H6 H41 3.3481 no 1_455
H6 H42 3.1229 no 1_455
H6 H43 2.4550 no 3_556
H6 H44 3.3521 no 3_556
H7 F5 2.7136 no 1_455
H7 F23 2.9737 no 2_546
H7 F24 2.8358 no 2_546
H7 C48 3.0156 no 1_455
H7 C49 3.4211 no 1_455
H7 C52 3.5330 no 1_455
H7 C76 3.4427 no 2_546
H7 H48 2.7505 no 1_455
H8 F1 3.3455 no 1_455
H8 F3 3.2910 no 1_455
H8 F10 3.3396 no 2_646
H8 F22 2.9966 no 2_546
H8 F23 2.8991 no 2_546
H8 F24 3.3198 no 2_546
H8 C76 3.3087 no 2_546
H8 H31 3.3131 no 2_546
H9 F10 2.8215 no 2_646
H9 F12 3.0604 no 2_646
H9 F19 3.2986 no .
H9 F20 2.8524 no .
H9 C60 3.5263 no 2_646
H10 F24 2.9120 no 4_554
H10 C5 3.5320 no 3_556
H10 C6 3.4680 no 3_556
H10 C7 3.4618 no 3_556
H10 C8 3.5305 no 3_556
H11 C1 3.4269 no 3_556
H11 C2 2.7553 no 3_556
H11 C3 3.1349 no 3_556
H11 C4 2.7495 no 3_556
H11 C5 3.1415 no 3_556
H11 C9 3.3634 no 3_556
H11 H3A 3.5783 no 3_556
H11 H3B 2.6322 no 3_556
H11 H5 3.2722 no 3_556
H11 H11 3.3899 no 3_556
H12 F14 2.8577 no 4_454
H12 F15 3.0905 no 4_454
H12 C67 3.3924 no 4_454
H12 H3B 3.3874 no 3_556
H14 C61 3.3793 no 4_454
H14 C62 3.1701 no 4_454
H14 C63 2.9182 no 4_454
H14 C64 2.8078 no 4_454
H14 C65 2.9517 no 4_454
H14 C66 3.2370 no 4_454
H14 H58 3.2565 no 4_454
H14 H64 3.2175 no 4_454
H15 F1 3.0697 no 4_454
H15 F2 2.8245 no 4_454
H15 F17 3.4992 no 4_454
H15 C46 3.3158 no 4_454
H15 C51 3.4070 no 4_454
H15 H46 2.4259 no 4_454
H15 H58 3.4010 no 4_454
H16 F1 3.0474 no 4_454
H16 F19 3.0283 no 4_554
H16 H30 2.9780 no 3_566
H16 H72 3.0862 no 4_554
H17 F22 3.1291 no 4_554
H17 F24 3.0556 no 4_554
H17 C72 3.1115 no 4_554
H17 C73 3.5047 no 4_554
H17 C76 3.3856 no 4_554
H17 H72 2.6936 no 4_554
H19A F22 2.8271 no .
H19A F23 2.8583 no .
H19A C72 3.2381 no .
H19A C73 3.0131 no .
H19A C76 3.0282 no .
H19A H72 3.2594 no .
H19B C72 3.3712 no .
H19B C73 3.5905 no .
H19B H72 3.4882 no .
H20A F9 2.8970 no .
H20A C54 3.5100 no .
H20A C74 3.5721 no .
H20A H54 2.5871 no .
H20B F3 3.0837 no 2_656
H20B F9 2.6644 no .
H20B F23 3.4814 no .
H20B H54 3.5986 no .
H22 F19 3.3124 no .
H22 C72 3.3481 no .
H22 H72 2.8429 no .
H23 F1 2.8196 no 1_455
H23 F11 3.3925 no 1_455
H23 F19 3.4742 no .
H24 C45 3.1388 no 1_455
H24 C46 3.2787 no 1_455
H24 C50 3.3120 no 1_455
H24 C53 3.1800 no 1_455
H24 C54 3.5260 no 1_455
H24 C57 3.4949 no 1_455
H24 C58 3.1241 no 1_455
H24 H41 2.9688 no 1_455
H24 H58 3.3809 no 1_455
H25 F8 3.1617 no 1_455
H25 F15 2.8055 no 4_454
H25 C41 3.2899 no 1_455
H25 C55 3.4124 no 1_455
H25 C56 3.5534 no 1_455
H25 C64 3.5983 no 4_454
H25 H40 3.4985 no 1_455
H25 H41 2.5684 no 1_455
H25 H64 2.6788 no 4_454
H26 F15 3.0154 no 4_454
H26 F18 3.3213 no 4_454
H26 C64 3.1628 no 4_454
H26 H64 2.5418 no 4_454
H29 F2 3.4089 no 2_656
H29 C29 3.5045 no 3_566
H29 H29 2.7440 no 3_566
H29 H30 3.3036 no 3_566
H30 F1 3.0358 no 2_656
H30 F2 3.5113 no 2_656
H30 F17 3.4467 no 4_454
H30 F19 3.0871 no 2_556
H30 F21 2.9104 no 2_556
H30 C75 3.5775 no 2_556
H30 H16 2.9780 no 3_566
H30 H29 3.3036 no 3_566
H30 H35 3.5260 no 3_566
H31 F1 3.3735 no 2_656
H31 F10 2.7322 no 1_455
H31 F19 2.6569 no 2_556
H31 F20 2.8874 no 2_556
H31 F21 2.7205 no 2_556
H31 C75 2.9868 no 2_556
H31 H8 3.3131 no 2_556
H31 H56 3.5040 no 1_455
H32 F10 2.6306 no 1_455
H32 F11 3.3457 no 1_455
H32 F22 3.2991 no .
H32 C60 3.4678 no 1_455
H34 F2 3.2162 no 2_656
H34 F3 3.2012 no 2_656
H34 F9 3.2495 no .
H35 F2 3.1047 no 2_656
H35 F17 2.6940 no 2_656
H35 H30 3.5260 no 3_566
H36 F16 3.1079 no 4_554
H36 F21 2.7143 no 4_554
H36 C66 3.4298 no 4_554
H36 C70 3.2928 no 4_554
H36 C71 3.3015 no 4_554
H36 C75 3.5078 no 4_554
H36 H66 3.3764 no 4_554
H36 H70 3.3523 no 4_554
H37 F24 3.4244 no 4_554
H37 C61 3.0368 no 4_554
H37 C62 3.0060 no 4_554
H37 C63 3.1054 no 4_554
H37 C64 3.2800 no 4_554
H37 C65 3.2926 no 4_554
H37 C66 3.1527 no 4_554
H37 C69 3.1598 no 4_554
H37 C70 3.3676 no 4_554
H37 C71 3.5294 no 4_554
H37 C72 3.4511 no 4_554
H37 C73 3.2006 no 4_554
H37 C74 3.0523 no 4_554
H37 H62 3.4814 no 4_554
H37 H74 3.4415 no 4_554
H38 F13 2.9578 no 4_554
H38 F24 3.0983 no 4_554
H40 F8 2.7422 no .
H40 F9 3.2316 no .
H40 C54 3.1692 no .
H40 C55 3.5379 no .
H40 C59 3.3159 no .
H40 H25 3.4985 no 1_655
H40 H50 3.5925 no .
H40 H54 2.5778 no .
H41 F5 3.3268 no .
H41 F15 3.1824 no 4_554
H41 C24 3.3618 no 1_655
H41 C25 3.1612 no 1_655
H41 C50 3.4990 no .
H41 H6 3.3481 no 1_655
H41 H24 2.9688 no 1_655
H41 H25 2.5684 no 1_655
H41 H50 3.1916 no .
H42 F4 3.3933 no .
H42 F5 2.5917 no .
H42 F13 3.0809 no 2_646
H42 F13 3.5163 no 4_554
H42 F14 3.3675 no 2_646
H42 F15 3.5227 no 4_554
H42 C42 3.4184 no 3_656
H42 C43 3.3441 no 3_656
H42 C52 3.5498 no .
H42 H6 3.1229 no 1_655
H42 H42 3.0376 no 3_656
H42 H43 2.8786 no 3_656
H43 F13 3.5465 no 2_646
H43 F14 2.9794 no 2_646
H43 F15 3.0490 no 2_646
H43 C6 3.1464 no 3_556
H43 C42 3.5993 no 3_656
H43 C67 3.4493 no 2_646
H43 H5 3.3343 no 3_556
H43 H6 2.4550 no 3_556
H43 H42 2.8786 no 3_656
H44 C5 3.4835 no 3_556
H44 C6 3.4308 no 3_556
H44 H5 3.4201 no 3_556
H44 H6 3.3521 no 3_556
H46 C15 3.1455 no 4_655
H46 H15 2.4259 no 4_655
H48 F9 3.1478 no 2_646
H48 F23 2.4651 no 2_646
H48 C7 3.5705 no 1_655
H48 H7 2.7505 no 1_655
H50 C41 3.4287 no .
H50 H40 3.5925 no .
H50 H41 3.1916 no .
H54 C20 3.4948 no .
H54 C40 3.4374 no .
H54 H20A 2.5871 no .
H54 H20B 3.5986 no .
H54 H40 2.5778 no .
H56 F18 3.2287 no 4_554
H56 F20 3.1781 no 2_656
H56 H31 3.5040 no 1_655
H58 C14 3.2427 no 4_655
H58 C15 3.3630 no 4_655
H58 H14 3.2565 no 4_655
H58 H15 3.4010 no 4_655
H58 H24 3.3809 no 1_655
H62 F6 2.8907 no 2_656
H62 H37 3.4814 no 4_555
H64 F8 2.8569 no 4_555
H64 C25 3.2644 no 4_655
H64 C26 3.1981 no 4_655
H64 H14 3.2175 no 4_655
H64 H25 2.6788 no 4_655
H64 H26 2.5418 no 4_655
H66 H36 3.3764 no 4_555
H70 H36 3.3523 no 4_555
H72 C16 3.4567 no 4_555
H72 C17 3.2370 no 4_555
H72 C22 3.5964 no .
H72 H16 3.0862 no 4_555
H72 H17 2.6936 no 4_555
H72 H19A 3.2594 no .
H72 H19B 3.4882 no .
H72 H22 2.8429 no .
H74 F6 2.9382 no 2_656
H74 H37 3.4415 no 4_555

loop_
_geom_torsion_atom_site_label_1
_geom_torsion_atom_site_label_2
_geom_torsion_atom_site_label_3
_geom_torsion_atom_site_label_4
_geom_torsion
_geom_torsion_publ_flag
P1 Ru1 P2 C20 10.61(4) no
P1 Ru1 P2 C33 -110.12(6) no
P1 Ru1 P2 C39 129.94(6) no
P2 Ru1 P1 C19 -30.58(4) no
P2 Ru1 P1 C21 -149.99(5) no
P2 Ru1 P1 C27 85.40(5) no
C1 Ru1 P1 C19 61.91(12) no
C1 Ru1 P1 C21 -57.49(12) no
C1 Ru1 P1 C27 177.89(12) no
P1 Ru1 C11 C10 150.85(9) no
P1 Ru1 C11 C12 33.2(3) no
C11 Ru1 P1 C19 143.94(17) no
C11 Ru1 P1 C21 24.53(19) no
C11 Ru1 P1 C27 -100.08(18) no
P1 Ru1 C12 C11 -160.56(11) no
P1 Ru1 C12 C13 87.74(17) no
C12 Ru1 P1 C19 164.81(11) no
C12 Ru1 P1 C21 45.40(12) no
C12 Ru1 P1 C27 -79.21(12) no
P1 Ru1 C13 C12 -104.86(13) no
P1 Ru1 C13 C14 19.1(3) no
P1 Ru1 C13 C18 133.74(11) no
C13 Ru1 P1 C19 -157.78(10) no
C13 Ru1 P1 C21 82.81(10) no
C13 Ru1 P1 C27 -41.81(10) no
P1 Ru1 C18 C10 -178.45(7) no
P1 Ru1 C18 C13 -60.36(17) no
P1 Ru1 C18 C17 56.0(4) no
C18 Ru1 P1 C19 -127.43(12) no
C18 Ru1 P1 C21 113.16(12) no
C18 Ru1 P1 C27 -11.45(13) no
C1 Ru1 P2 C20 -70.87(14) no
C1 Ru1 P2 C33 168.39(14) no
C1 Ru1 P2 C39 48.45(14) no
P2 Ru1 C10 C11 153.12(12) no
P2 Ru1 C10 C18 -93.23(15) no
C10 Ru1 P2 C20 173.66(10) no
C10 Ru1 P2 C33 52.93(11) no
C10 Ru1 P2 C39 -67.01(11) no
P2 Ru1 C11 C10 -36.4(2) no
P2 Ru1 C11 C12 -154.09(8) no
C11 Ru1 P2 C20 -165.26(13) no
C11 Ru1 P2 C33 74.00(14) no
C11 Ru1 P2 C39 -45.94(15) no
P2 Ru1 C12 C11 67.2(3) no
P2 Ru1 C12 C13 -44.5(4) no
C12 Ru1 P2 C20 146.8(3) no
C12 Ru1 P2 C33 26.0(3) no
C12 Ru1 P2 C39 -93.9(3) no
P2 Ru1 C13 C12 161.62(8) no
P2 Ru1 C13 C14 -74.5(4) no
P2 Ru1 C13 C18 40.22(18) no
C13 Ru1 P2 C20 115.65(12) no
C13 Ru1 P2 C33 -5.09(14) no
C13 Ru1 P2 C39 -125.02(12) no
P2 Ru1 C18 C10 93.16(13) no
P2 Ru1 C18 C13 -148.75(12) no
P2 Ru1 C18 C17 -32.4(3) no
C18 Ru1 P2 C20 137.10(10) no
C18 Ru1 P2 C33 16.36(11) no
C18 Ru1 P2 C39 -103.57(10) no
C1 Ru1 C10 C11 57.0(2) no
C1 Ru1 C10 C18 170.62(16) no
C1 Ru1 C11 C10 -130.38(18) no
C1 Ru1 C11 C12 111.93(18) no
C1 Ru1 C12 C11 -73.6(2) no
C1 Ru1 C12 C13 174.67(19) no
C1 Ru1 C13 C12 -8.1(4) no
C1 Ru1 C13 C14 115.8(4) no
C1 Ru1 C13 C18 -129.5(3) no
C1 Ru1 C18 C10 -17.2(4) no
C1 Ru1 C18 C13 100.9(3) no
C1 Ru1 C18 C17 -142.8(3) no
C10 Ru1 C11 C10 0.00(16) no
C10 Ru1 C11 C12 -117.7(3) no
C11 Ru1 C10 C11 -0.00(17) no
C11 Ru1 C10 C18 113.6(3) no
C10 Ru1 C12 C11 36.82(15) no
C10 Ru1 C12 C13 -74.88(19) no
C12 Ru1 C10 C11 -37.39(14) no
C12 Ru1 C10 C18 76.26(17) no
C10 Ru1 C13 C12 84.11(18) no
C10 Ru1 C13 C14 -152.0(4) no
C10 Ru1 C13 C18 -37.29(15) no
C13 Ru1 C10 C11 -78.54(17) no
C13 Ru1 C10 C18 35.11(14) no
C10 Ru1 C18 C10 -0.00(18) no
C10 Ru1 C18 C13 118.1(3) no
C10 Ru1 C18 C17 -125.6(5) no
C18 Ru1 C10 C11 -113.6(3) no
C18 Ru1 C10 C18 -0.00(16) no
C11 Ru1 C12 C11 -0.00(17) no
C11 Ru1 C12 C13 -111.7(3) no
C12 Ru1 C11 C10 117.7(3) no
C12 Ru1 C11 C12 0.00(17) no
C11 Ru1 C13 C12 41.01(16) no
C11 Ru1 C13 C14 164.9(4) no
C11 Ru1 C13 C18 -80.39(19) no
C13 Ru1 C11 C10 78.42(17) no
C13 Ru1 C11 C12 -39.27(15) no
C11 Ru1 C18 C10 -39.43(16) no
C11 Ru1 C18 C13 78.66(18) no
C11 Ru1 C18 C17 -165.0(4) no
C18 Ru1 C11 C10 38.71(15) no
C18 Ru1 C11 C12 -78.98(17) no
C12 Ru1 C13 C12 -0.00(19) no
C12 Ru1 C13 C14 123.9(5) no
C12 Ru1 C13 C18 -121.4(3) no
C13 Ru1 C12 C11 111.7(3) no
C13 Ru1 C12 C13 0.00(17) no
C12 Ru1 C18 C10 -82.86(17) no
C12 Ru1 C18 C13 35.22(15) no
C12 Ru1 C18 C17 151.6(4) no
C18 Ru1 C12 C11 78.23(18) no
C18 Ru1 C12 C13 -33.48(15) no
C13 Ru1 C18 C10 -118.1(3) no
C13 Ru1 C18 C13 -0.00(14) no
C13 Ru1 C18 C17 116.3(4) no
C18 Ru1 C13 C12 121.4(3) no
C18 Ru1 C13 C14 -114.7(4) no
C18 Ru1 C13 C18 0.00(15) no
Ru1 P1 C19 C20 50.3(2) no
Ru1 P1 C21 C22 105.9(3) no
Ru1 P1 C21 C26 -74.3(3) no
Ru1 P1 C27 C28 -9.0(3) no
Ru1 P1 C27 C32 170.09(18) no
C19 P1 C21 C22 -13.9(3) no
C19 P1 C21 C26 165.9(3) no
C21 P1 C19 C20 179.57(19) no
C19 P1 C27 C28 107.8(3) no
C19 P1 C27 C32 -73.0(3) no
C27 P1 C19 C20 -73.8(3) no
C21 P1 C27 C28 -142.9(3) no
C21 P1 C27 C32 36.2(3) no
C27 P1 C21 C22 -122.6(3) no
C27 P1 C21 C26 57.2(3) no
Ru1 P2 C20 C19 16.4(3) no
Ru1 P2 C33 C34 84.9(3) no
Ru1 P2 C33 C38 -92.1(3) no
Ru1 P2 C39 C40 -160.4(3) no
Ru1 P2 C39 C44 23.1(4) no
C20 P2 C33 C34 -37.9(3) no
C20 P2 C33 C38 145.0(3) no
C33 P2 C20 C19 144.9(2) no
C20 P2 C39 C40 -39.5(4) no
C20 P2 C39 C44 144.0(3) no
C39 P2 C20 C19 -107.5(3) no
C33 P2 C39 C40 70.6(3) no
C33 P2 C39 C44 -105.9(3) no
C39 P2 C33 C34 -148.9(3) no
C39 P2 C33 C38 34.0(3) no
C1 C2 C4 C5 20.2(6) no
C1 C2 C4 C9 -158.9(4) no
C3 C2 C4 C5 -164.2(3) no
C3 C2 C4 C9 16.7(5) no
C2 C4 C5 C6 -177.3(3) no
C2 C4 C9 C8 178.2(3) no
C5 C4 C9 C8 -1.0(6) no
C9 C4 C5 C6 1.8(6) no
C4 C5 C6 C7 -1.8(6) no
C5 C6 C7 C8 0.8(6) no
C6 C7 C8 C9 0.1(6) no
C7 C8 C9 C4 0.0(6) no
Ru1 C10 C11 Ru1 0.0 no
Ru1 C10 C11 C12 63.9(3) no
Ru1 C10 C18 Ru1 -0.0 no
Ru1 C10 C18 C13 -62.5(3) no
Ru1 C10 C18 C17 120.7(4) no
C11 C10 C18 Ru1 65.1(3) no
C11 C10 C18 C13 2.6(4) no
C11 C10 C18 C17 -174.2(4) no
C18 C10 C11 Ru1 -70.7(3) no
C18 C10 C11 C12 -6.7(4) no
Ru1 C11 C12 Ru1 -0.0 no
Ru1 C11 C12 C13 72.1(2) no
C10 C11 C12 Ru1 -64.0(3) no
C10 C11 C12 C13 8.1(4) no
Ru1 C12 C13 Ru1 0.0 no
Ru1 C12 C13 C14 -123.9(4) no
Ru1 C12 C13 C18 59.0(3) no
C11 C12 C13 Ru1 -65.4(3) no
C11 C12 C13 C14 170.7(4) no
C11 C12 C13 C18 -6.4(4) no
Ru1 C13 C14 C15 93.6(5) no
Ru1 C13 C18 Ru1 0.0 no
Ru1 C13 C18 C10 57.0(2) no
Ru1 C13 C18 C17 -125.8(3) no
C12 C13 C14 C15 -175.4(4) no
C12 C13 C18 Ru1 -54.5(3) no
C12 C13 C18 C10 2.4(4) no
C12 C13 C18 C17 179.7(3) no
C14 C13 C18 Ru1 128.0(4) no
C14 C13 C18 C10 -175.0(3) no
C14 C13 C18 C17 2.2(6) no
C18 C13 C14 C15 1.4(6) no
C13 C14 C15 C16 -3.5(6) no
C14 C15 C16 C17 1.8(7) no
C15 C16 C17 C18 1.9(6) no
C16 C17 C18 Ru1 -97.2(5) no
C16 C17 C18 C10 172.6(4) no
C16 C17 C18 C13 -3.8(6) no
P1 C19 C20 P2 -42.3(3) no
P1 C21 C22 C23 179.0(3) no
P1 C21 C26 C25 -178.7(3) no
C22 C21 C26 C25 1.2(5) no
C26 C21 C22 C23 -0.8(5) no
C21 C22 C23 C24 -0.3(6) no
C22 C23 C24 C25 1.0(6) no
C23 C24 C25 C26 -0.7(6) no
C24 C25 C26 C21 -0.5(6) no
P1 C27 C28 C29 177.6(3) no
P1 C27 C32 C31 -177.5(3) no
C28 C27 C32 C31 1.6(5) no
C32 C27 C28 C29 -1.5(5) no
C27 C28 C29 C30 0.5(6) no
C28 C29 C30 C31 0.3(6) no
C29 C30 C31 C32 -0.2(6) no
C30 C31 C32 C27 -0.8(6) no
P2 C33 C34 C35 -179.4(3) no
P2 C33 C38 C37 179.0(3) no
C34 C33 C38 C37 1.9(5) no
C38 C33 C34 C35 -2.4(5) no
C33 C34 C35 C36 1.3(6) no
C34 C35 C36 C37 0.4(6) no
C35 C36 C37 C38 -0.9(6) no
C36 C37 C38 C33 -0.2(6) no
P2 C39 C40 C41 -177.4(3) no
P2 C39 C44 C43 176.5(3) no
C40 C39 C44 C43 -0.0(6) no
C44 C39 C40 C41 -0.8(6) no
C39 C40 C41 C42 0.6(7) no
C40 C41 C42 C43 0.4(7) no
C41 C42 C43 C44 -1.3(7) no
C42 C43 C44 C39 1.1(7) no
C46 C45 C50 C49 3.1(6) no
C50 C45 C46 C47 -2.5(6) no
C46 C45 B77 C53 88.5(5) no
C46 C45 B77 C61 -31.4(5) no
C46 C45 B77 C69 -144.2(4) no
B77 C45 C46 C47 177.4(4) no
C50 C45 B77 C53 -91.6(4) no
C50 C45 B77 C61 148.5(4) no
C50 C45 B77 C69 35.7(6) no
B77 C45 C50 C49 -176.8(4) no
C45 C46 C47 C48 -0.9(7) no
C45 C46 C47 C51 -178.2(4) no
C46 C47 C48 C49 3.7(7) no
C46 C47 C51 F1 -69.2(5) no
C46 C47 C51 F2 48.5(5) no
C46 C47 C51 F3 168.4(4) no
C48 C47 C51 F1 113.6(5) no
C48 C47 C51 F2 -128.8(4) no
C48 C47 C51 F3 -8.8(6) no
C51 C47 C48 C49 -179.1(4) no
C47 C48 C49 C50 -3.0(7) no
C47 C48 C49 C52 178.5(4) no
C48 C49 C50 C45 -0.4(7) no
C48 C49 C52 F4 168.2(4) no
C48 C49 C52 F5 -72.4(5) no
C48 C49 C52 F6 46.1(6) no
C50 C49 C52 F4 -10.3(6) no
C50 C49 C52 F5 109.2(5) no
C50 C49 C52 F6 -132.4(4) no
C52 C49 C50 C45 178.0(4) no
C54 C53 C58 C57 1.9(6) no
C58 C53 C54 C55 -3.1(6) no
C54 C53 B77 C45 100.8(4) no
C54 C53 B77 C61 -137.2(4) no
C54 C53 B77 C69 -25.2(5) no
B77 C53 C54 C55 178.3(3) no
C58 C53 B77 C45 -77.8(4) no
C58 C53 B77 C61 44.2(5) no
C58 C53 B77 C69 156.2(3) no
B77 C53 C58 C57 -179.4(3) no
C53 C54 C55 C56 2.1(6) no
C53 C54 C55 C59 -176.2(4) no
C54 C55 C56 C57 0.3(6) no
C54 C55 C59 F7 152.3(4) no
C54 C55 C59 F8 -87.6(5) no
C54 C55 C59 F9 31.7(5) no
C56 C55 C59 F7 -26.0(6) no
C56 C55 C59 F8 94.1(5) no
C56 C55 C59 F9 -146.6(4) no
C59 C55 C56 C57 178.6(4) no
C55 C56 C57 C58 -1.4(6) no
C55 C56 C57 C60 -177.5(3) no
C56 C57 C58 C53 0.3(6) no
C56 C57 C60 F10 -8.8(6) no
C56 C57 C60 F11 -130.9(4) no
C56 C57 C60 F12 111.6(4) no
C58 C57 C60 F10 175.0(4) no
C58 C57 C60 F11 52.9(5) no
C58 C57 C60 F12 -64.6(5) no
C60 C57 C58 C53 176.4(3) no
C62 C61 C66 C65 -0.1(6) no
C66 C61 C62 C63 -2.2(5) no
C62 C61 B77 C45 156.3(3) no
C62 C61 B77 C53 36.6(5) no
C62 C61 B77 C69 -84.1(4) no
B77 C61 C62 C63 173.0(3) no
C66 C61 B77 C45 -29.0(5) no
C66 C61 B77 C53 -148.7(4) no
C66 C61 B77 C69 90.5(4) no
B77 C61 C66 C65 -175.0(3) no
C61 C62 C63 C64 3.0(6) no
C61 C62 C63 C67 -177.3(3) no
C62 C63 C64 C65 -1.2(6) no
C62 C63 C67 F13 76.7(5) no
C62 C63 C67 F14 -41.6(5) no
C62 C63 C67 F15 -161.7(4) no
C64 C63 C67 F13 -103.5(4) no
C64 C63 C67 F14 138.1(4) no
C64 C63 C67 F15 18.1(6) no
C67 C63 C64 C65 179.1(4) no
C63 C64 C65 C66 -1.1(6) no
C63 C64 C65 C68 177.0(3) no
C64 C65 C66 C61 1.8(6) no
C64 C65 C68 F16 109.1(4) no
C64 C65 C68 F17 -130.8(4) no
C64 C65 C68 F18 -11.4(6) no
C66 C65 C68 F16 -72.8(5) no
C66 C65 C68 F17 47.3(5) no
C66 C65 C68 F18 166.8(4) no
C68 C65 C66 C61 -176.3(4) no
C70 C69 C74 C73 0.8(6) no
C74 C69 C70 C71 0.4(6) no
C70 C69 B77 C45 26.9(6) no
C70 C69 B77 C53 150.8(4) no
C70 C69 B77 C61 -92.6(4) no
B77 C69 C70 C71 172.3(4) no
C74 C69 B77 C45 -161.7(4) no
C74 C69 B77 C53 -37.7(5) no
C74 C69 B77 C61 78.8(4) no
B77 C69 C74 C73 -171.2(4) no
C69 C70 C71 C72 -1.6(6) no
C69 C70 C71 C75 -179.0(4) no
C70 C71 C72 C73 1.6(6) no
C70 C71 C75 F19 -173.6(4) no
C70 C71 C75 F20 -51.8(5) no
C70 C71 C75 F21 64.1(5) no
C72 C71 C75 F19 9.0(6) no
C72 C71 C75 F20 130.8(4) no
C72 C71 C75 F21 -113.3(4) no
C75 C71 C72 C73 178.9(4) no
C71 C72 C73 C74 -0.4(6) no
C71 C72 C73 C76 -174.8(4) no
C72 C73 C74 C69 -0.8(6) no
C72 C73 C76 F22 -18.9(6) no
C72 C73 C76 F23 -138.1(4) no
C72 C73 C76 F24 100.8(4) no
C74 C73 C76 F22 166.5(4) no
C74 C73 C76 F23 47.4(5) no
C74 C73 C76 F24 -73.7(5) no
C76 C73 C74 C69 173.7(3) no
